data_7124740
loop_
_publ_author_name
'Hisaki, Ichiro'
'Nakagawa, Shoichi'
'Sato, Hiroyasu'
'Tohnai, Norimitsu'

_publ_section_title
;
 Alignment of paired molecules of C60 within a hexagonal platform
 networked through hydrogen-bonds.
;
_journal_issue 63
_journal_name_full 'Chemical communications (Cambridge, England)'
_journal_page_first 9781
_journal_page_last 9784
_journal_paper_doi 10.1039/c6cc04310k
_journal_volume 52
_journal_year 2016
_chemical_formula_moiety '(C72 H36 O12), (C60), 2(C3 H7 N O), 4(C6 H4 Cl2)'
_chemical_formula_sum 'C162 H66 Cl8 N2 O14'
_chemical_formula_weight 2547.93
_chemical_name_systematic
'hexakis(carboxyphenyl)dodecadehydrotribenzo[18]annulene, fullerene, N,N-dimethylformamide, 1,2,4-trichlorobenzene solvate'
_space_group_crystal_system triclinic
_space_group_IT_number 2
_space_group_name_Hall '-P 1'
_space_group_name_H-M_alt 'P -1'
_atom_sites_solution_hydrogens geom
_atom_sites_solution_primary direct
_atom_sites_solution_secondary difmap
_audit_update_record
;
2016-05-23 deposited with the CCDC.
2016-07-06 downloaded from the CCDC.
;
_cell_angle_alpha 94.242(3)
_cell_angle_beta 95.588(3)
_cell_angle_gamma 115.579(4)
_cell_formula_units_Z 2
_cell_length_a 16.2768(7)
_cell_length_b 16.3003(7)
_cell_length_c 23.6077(8)
_cell_measurement_reflns_used 15664
_cell_measurement_temperature 100
_cell_measurement_theta_max 74.11
_cell_measurement_theta_min 3.21
_cell_volume 5575.6(4)
_computing_cell_refinement 'CrysAlisPro 1.171.38.41o (Rigaku OD, 2015)'
_computing_data_collection 'CrysAlisPro 1.171.38.41o (Rigaku OD, 2015)'
_computing_data_reduction 'CrysAlisPro 1.171.38.41o (Rigaku OD, 2015)'
_computing_molecular_graphics 'CrystalStructure 4.2.1'
_computing_publication_material 'CrystalStructure 4.2.1 (Rigaku, 2015)'
_computing_structure_refinement 'SHELXL Version 2014/7 (Sheldrick, 2008)'
_computing_structure_solution 'SHELXT Version 2014/4 (Sheldrick, 2014)'
_diffrn_ambient_temperature 100
_diffrn_detector_area_resol_mean 5.811
_diffrn_measured_fraction_theta_full 0.991
_diffrn_measured_fraction_theta_max 0.991
_diffrn_measurement_device_type 'Rigaku XtaLAB P200'
_diffrn_measurement_method \w
_diffrn_radiation_type 'Cu K\a'
_diffrn_radiation_wavelength 1.54187
_diffrn_reflns_av_R_equivalents 0.0984
_diffrn_reflns_Laue_measured_fraction_full 0.991
_diffrn_reflns_Laue_measured_fraction_max 0.991
_diffrn_reflns_limit_h_max 19
_diffrn_reflns_limit_h_min -18
_diffrn_reflns_limit_k_max 19
_diffrn_reflns_limit_k_min -19
_diffrn_reflns_limit_l_max 28
_diffrn_reflns_limit_l_min -28
_diffrn_reflns_number 77670
_diffrn_reflns_point_group_measured_fraction_full 0.991
_diffrn_reflns_point_group_measured_fraction_max 0.991
_diffrn_reflns_theta_full 67.687
_diffrn_reflns_theta_max 68.251
_diffrn_reflns_theta_min 3.031
_diffrn_standards_number 0
_exptl_absorpt_coefficient_mu 2.481
_exptl_absorpt_correction_T_max 0.952
_exptl_absorpt_correction_T_min 0.395
_exptl_absorpt_correction_type multi-scan
_exptl_absorpt_process_details
;
CrysAlisPro 1.171.38.41o (Rigaku Oxford Diffraction, 2015)
Empirical absorption correction using spherical harmonics,
 implemented in SCALE3 ABSPACK scaling algorithm.
;
_exptl_crystal_colour brown
_exptl_crystal_density_diffrn 1.518
_exptl_crystal_density_method 'not measured'
_exptl_crystal_description plate
_exptl_crystal_F_000 2600.00
_exptl_crystal_recrystallization_method 'Re-crystallisation from solvent'
_exptl_crystal_size_max 0.090
_exptl_crystal_size_mid 0.025
_exptl_crystal_size_min 0.020
_refine_diff_density_max 1.50
_refine_diff_density_min -1.53
_refine_ls_extinction_method none
_refine_ls_goodness_of_fit_ref 1.513
_refine_ls_hydrogen_treatment constr
_refine_ls_number_parameters 1542
_refine_ls_number_reflns 20249
_refine_ls_number_restraints 834
_refine_ls_R_factor_all 0.2061
_refine_ls_R_factor_gt 0.1414
_refine_ls_shift/su_max 0.007
_refine_ls_structure_factor_coef Fsqd
_refine_ls_weighting_details 'w = 1/[\s^2^(Fo^2^)+(0.2000P)^2^] where P=(Fo^2^+2Fc^2^)/3'
_refine_ls_weighting_scheme calc
_refine_ls_wR_factor_gt 0.3894
_refine_ls_wR_factor_ref 0.4453
_reflns_Friedel_coverage 0.000
_reflns_number_gt 10985
_reflns_number_total 20254
_reflns_threshold_expression F^2^>2.0\s(F^2^)
_cod_data_source_file c6cc04310k2.cif
_cod_data_source_block T18-C60-2
_cod_database_code 7124740
_solvent_exptl_crystal_recrystallization_method 'DMF, 1,2,4-trichlorobenzene'

loop_
_space_group_symop_id
_space_group_symop_operation_xyz
1 +X,+Y,+Z
2 -X,-Y,-Z

loop_
_atom_site_label
_atom_site_type_symbol
_atom_site_fract_x
_atom_site_fract_y
_atom_site_fract_z
_atom_site_U_iso_or_equiv
_atom_site_adp_type
_atom_site_occupancy
_atom_site_site_symmetry_order
_atom_site_calc_flag
_atom_site_refinement_flags_posn
_atom_site_refinement_flags_adp
_atom_site_refinement_flags_occupancy
_atom_site_disorder_assembly
_atom_site_disorder_group
Cl1 Cl 0.5869(2) 0.78574(19) 1.16121(12) 0.0831(8) Uani 1 1 d D . . . .
Cl2 Cl 0.64086(18) 0.67420(18) 1.24942(14) 0.0807(8) Uani 1 1 d D . . . .
C73 C 0.5806(6) 0.8048(6) 1.2334(4) 0.061(2) Uani 1 1 d D . . . .
C74 C 0.6035(5) 0.7550(6) 1.2735(4) 0.054(2) Uani 1 1 d D . . . .
C75 C 0.5974(6) 0.7670(7) 1.3290(4) 0.065(3) Uani 1 1 d D . . . .
H75 H 0.6161 0.7346 1.3551 0.079 Uiso 1 1 calc R U . . .
C76 C 0.5629(7) 0.8284(8) 1.3492(5) 0.079(3) Uani 1 1 d D . . . .
H76 H 0.5559 0.8375 1.3883 0.094 Uiso 1 1 calc R U . . .
C77 C 0.5397(7) 0.8750(7) 1.3071(6) 0.081(3) Uani 1 1 d D . . . .
H77 H 0.5169 0.9171 1.3191 0.097 Uiso 1 1 calc R U . . .
C78 C 0.5475(6) 0.8640(6) 1.2521(5) 0.060(2) Uani 1 1 d D . . . .
H78 H 0.5301 0.8972 1.2259 0.072 Uiso 1 1 calc R U . . .
Cl3 Cl 0.60303(15) 0.12175(15) 0.34960(9) 0.0578(6) Uani 1 1 d . . . . .
Cl4 Cl 0.78192(17) 0.09449(17) 0.35991(12) 0.0726(7) Uani 1 1 d . . . . .
C79 C 0.6463(6) 0.1055(5) 0.2878(4) 0.051(2) Uani 1 1 d . . . . .
C80 C 0.7272(5) 0.0956(6) 0.2919(4) 0.053(2) Uani 1 1 d . . . . .
C81 C 0.7666(7) 0.0889(7) 0.2456(5) 0.067(3) Uani 1 1 d . . . . .
H81 H 0.8242 0.0864 0.2492 0.080 Uiso 1 1 calc R U . . .
C82 C 0.7219(7) 0.0857(6) 0.1942(5) 0.068(3) Uani 1 1 d . . . . .
H82 H 0.7494 0.0805 0.1613 0.082 Uiso 1 1 calc R U . . .
C83 C 0.6384(8) 0.0895(6) 0.1857(4) 0.068(3) Uani 1 1 d . . . . .
H83 H 0.6080 0.0843 0.1483 0.081 Uiso 1 1 calc R U . . .
C84 C 0.5998(6) 0.1015(5) 0.2355(4) 0.053(2) Uani 1 1 d . . . . .
H84 H 0.5437 0.1066 0.2325 0.063 Uiso 1 1 calc R U . . .
Cl5 Cl -0.05459(19) 0.9757(3) 0.67679(16) 0.1206(13) Uani 1 1 d G U . . .
Cl6 Cl 0.1416(2) 1.0860(3) 0.6567(3) 0.174(2) Uani 1 1 d G U . . .
C91 C 0.0184(3) 1.0102(3) 0.73245(15) 0.106(3) Uani 1 1 d G U . . .
C92 C 0.1098(2) 1.0608(3) 0.7254(2) 0.114(3) Uani 1 1 d G U . . .
C93 C 0.1785(3) 1.0911(4) 0.7726(3) 0.142(4) Uani 1 1 d G U . . .
H93 H 0.2410 1.1257 0.7678 0.170 Uiso 1 1 calc R U . . .
C94 C 0.1557(5) 1.0708(6) 0.8268(2) 0.164(5) Uani 1 1 d G U . . .
H94 H 0.2026 1.0915 0.8590 0.197 Uiso 1 1 calc R U . . .
C95 C 0.0642(6) 1.0202(6) 0.83379(16) 0.177(5) Uani 1 1 d G U . . .
H95 H 0.0487 1.0063 0.8708 0.212 Uiso 1 1 calc R U . . .
C96 C -0.0044(4) 0.9899(5) 0.78663(15) 0.161(5) Uani 1 1 d G U . . .
H96 H -0.0669 0.9553 0.7914 0.193 Uiso 1 1 calc R U . . .
Cl7 Cl 0.9080(8) 0.9011(5) 0.9966(6) 0.321(5) Uani 1 1 d D U . A -1
Cl8 Cl 1.0810(12) 1.0353(8) 1.0782(8) 0.438(8) Uani 1 1 d D U . A -1
C161 C 0.9506(18) 0.8585(12) 1.0522(11) 0.319(7) Uani 1 1 d D U . A -1
C162 C 1.033(2) 0.9188(12) 1.0887(13) 0.335(7) Uani 1 1 d D U . A -1
C163 C 1.070(2) 0.8916(14) 1.1321(11) 0.312(7) Uani 1 1 d D U . A -1
H163 H 1.1156 0.9349 1.1613 0.374 Uiso 1 1 calc R U . A -1
C164 C 1.038(2) 0.7965(16) 1.1333(12) 0.317(8) Uani 1 1 d D U . A -1
H164 H 1.0567 0.7721 1.1647 0.380 Uiso 1 1 calc R U . A -1
C165 C 0.977(2) 0.7399(15) 1.0842(15) 0.313(8) Uani 1 1 d D U . A -1
H165 H 0.9737 0.6810 1.0738 0.376 Uiso 1 1 calc R U . A -1
C166 C 0.9237(19) 0.7674(12) 1.0523(13) 0.318(7) Uani 1 1 d D U . A -1
H166 H 0.8678 0.7239 1.0300 0.382 Uiso 1 1 calc R U . A -1
O1 O 0.2547(4) 0.8518(4) 1.1211(2) 0.0488(13) Uani 1 1 d . . . . .
O2 O 0.4080(4) 0.9164(4) 1.1440(2) 0.0496(13) Uani 1 1 d . . . . .
H2A H 0.3963 0.9252 1.1772 0.074 Uiso 1 1 calc R U . . .
O3 O 0.6419(4) 0.5763(4) 1.1160(2) 0.0572(16) Uani 1 1 d . . . . .
H3 H 0.6794 0.5805 1.1445 0.086 Uiso 1 1 calc R U . . .
O4 O 0.7595(4) 0.7035(5) 1.0981(3) 0.072(2) Uani 1 1 d . . . . .
O5 O 0.7665(3) 0.1467(3) 0.5275(2) 0.0395(12) Uani 1 1 d . . . . .
H5A H 0.7902 0.1101 0.5287 0.059 Uiso 1 1 calc R U . . .
O6 O 0.6458(3) 0.0236(3) 0.4776(2) 0.0415(12) Uani 1 1 d . . . . .
O7 O 0.4138(4) 0.1497(4) 0.1878(2) 0.0479(13) Uani 1 1 d . . . . .
H7 H 0.3982 0.1457 0.1523 0.072 Uiso 1 1 calc R U . . .
O8 O 0.2629(4) 0.0718(4) 0.1916(2) 0.0504(14) Uani 1 1 d . . . . .
O9 O -0.2351(4) 0.5817(4) 0.1984(2) 0.0528(15) Uani 1 1 d . . . . .
O10 O -0.1362(4) 0.7289(4) 0.1968(2) 0.0601(17) Uani 1 1 d . . . . .
H10 H -0.1640 0.7191 0.1633 0.090 Uiso 1 1 calc R U . . .
O11 O -0.2741(4) 0.9177(4) 0.4737(2) 0.0501(14) Uani 1 1 d . . . . .
H11 H -0.2926 0.9582 0.4708 0.075 Uiso 1 1 calc R U . . .
O12 O -0.1607(3) 1.0286(4) 0.5350(2) 0.0451(13) Uani 1 1 d . . . . .
O13 O 0.3814(4) 0.9572(3) 1.2462(2) 0.0440(12) Uani 1 1 d . . . . .
N1 N 0.2771(4) 0.9229(4) 1.3075(3) 0.0401(14) Uani 1 1 d . . . . .
C1 C 0.3351(4) 0.6589(4) 0.7949(3) 0.0287(14) Uani 1 1 d . . . . .
C2 C 0.3256(4) 0.6968(5) 0.8467(3) 0.0330(15) Uani 1 1 d . . . . .
H2 H 0.2825 0.7216 0.8475 0.040 Uiso 1 1 calc R U . . .
C3 C 0.3784(4) 0.6993(5) 0.8983(3) 0.0310(14) Uani 1 1 d . . . . .
C4 C 0.4415(4) 0.6617(5) 0.8962(3) 0.0312(15) Uani 1 1 d . . . . .
C5 C 0.4504(5) 0.6235(5) 0.8444(3) 0.0317(15) Uani 1 1 d . . . . .
H5 H 0.4938 0.5991 0.8437 0.038 Uiso 1 1 calc R U . . .
C6 C 0.3978(4) 0.6195(5) 0.7928(3) 0.0301(14) Uani 1 1 d . . . . .
C7 C 0.4064(4) 0.5776(5) 0.7406(3) 0.0315(15) Uani 1 1 d . . . . .
C8 C 0.4139(5) 0.5406(5) 0.6968(3) 0.0313(15) Uani 1 1 d . . . . .
C9 C 0.4212(4) 0.4990(5) 0.6462(3) 0.0324(15) Uani 1 1 d . . . . .
C10 C 0.4242(4) 0.4604(5) 0.6020(3) 0.0324(15) Uani 1 1 d . . . . .
C11 C 0.4195(5) 0.4092(5) 0.5481(3) 0.0316(15) Uani 1 1 d . . . . .
C12 C 0.4742(4) 0.3624(4) 0.5438(3) 0.0281(14) Uani 1 1 d . . . . .
H12 H 0.5168 0.3678 0.5761 0.034 Uiso 1 1 calc R U . . .
C13 C 0.4676(4) 0.3088(4) 0.4937(3) 0.0274(14) Uani 1 1 d . . . . .
C14 C 0.4053(4) 0.3006(4) 0.4460(3) 0.0290(14) Uani 1 1 d . . . . .
C15 C 0.3511(4) 0.3479(4) 0.4505(3) 0.0314(15) Uani 1 1 d . . . . .
H15 H 0.3090 0.3432 0.4181 0.038 Uiso 1 1 calc R U . . .
C16 C 0.3576(5) 0.4013(5) 0.5008(3) 0.0301(14) Uani 1 1 d . . . . .
C17 C 0.2991(4) 0.4474(5) 0.5035(3) 0.0315(15) Uani 1 1 d . . . . .
C18 C 0.2468(4) 0.4804(5) 0.5043(3) 0.0307(14) Uani 1 1 d . . . . .
C19 C 0.1899(4) 0.5223(4) 0.5044(3) 0.0299(14) Uani 1 1 d . . . . .
C20 C 0.1423(4) 0.5626(5) 0.5053(3) 0.0300(14) Uani 1 1 d . . . . .
C21 C 0.0916(4) 0.6153(5) 0.5046(3) 0.0291(14) Uani 1 1 d . . . . .
C22 C 0.0425(4) 0.6181(5) 0.4538(3) 0.0290(14) Uani 1 1 d . . . . .
H22 H 0.0401 0.5812 0.4200 0.035 Uiso 1 1 calc R U . . .
C23 C -0.0033(4) 0.6733(4) 0.4507(3) 0.0285(14) Uani 1 1 d . . . . .
C24 C -0.0036(4) 0.7253(4) 0.5013(3) 0.0281(14) Uani 1 1 d . . . . .
C25 C 0.0437(4) 0.7202(5) 0.5525(3) 0.0304(14) Uani 1 1 d . . . . .
H25 H 0.0421 0.7531 0.5870 0.036 Uiso 1 1 calc R U . . .
C26 C 0.0928(4) 0.6690(4) 0.5548(3) 0.0296(14) Uani 1 1 d . . . . .
C27 C 0.1444(5) 0.6687(5) 0.6078(3) 0.0323(15) Uani 1 1 d . . . . .
C28 C 0.1919(4) 0.6673(4) 0.6496(3) 0.0302(14) Uani 1 1 d . . . . .
C29 C 0.2419(5) 0.6652(5) 0.6990(3) 0.0318(15) Uani 1 1 d . . . . .
C30 C 0.2834(4) 0.6610(5) 0.7428(3) 0.0315(15) Uani 1 1 d . . . . .
C31 C 0.3654(5) 0.7419(5) 0.9525(3) 0.0333(15) Uani 1 1 d . . . . .
C32 C 0.2778(5) 0.7182(5) 0.9672(3) 0.0365(16) Uani 1 1 d . . . . .
H32 H 0.2250 0.6735 0.9427 0.044 Uiso 1 1 calc R U . . .
C33 C 0.2678(5) 0.7605(5) 1.0183(3) 0.0408(17) Uani 1 1 d . . . . .
H33 H 0.2081 0.7440 1.0283 0.049 Uiso 1 1 calc R U . . .
C34 C 0.3440(5) 0.8261(5) 1.0545(3) 0.0397(17) Uani 1 1 d . . . . .
C35 C 0.4308(5) 0.8494(6) 1.0389(3) 0.0427(18) Uani 1 1 d . . . . .
H35 H 0.4836 0.8937 1.0636 0.051 Uiso 1 1 calc R U . . .
C36 C 0.4419(5) 0.8094(5) 0.9884(3) 0.0400(17) Uani 1 1 d . . . . .
H36 H 0.5017 0.8279 0.9781 0.048 Uiso 1 1 calc R U . . .
C37 C 0.3302(6) 0.8644(5) 1.1095(3) 0.0424(18) Uani 1 1 d . . . . .
C38 C 0.5005(5) 0.6610(5) 0.9481(3) 0.0348(16) Uani 1 1 d . . . . .
C39 C 0.4632(5) 0.6117(6) 0.9922(3) 0.0441(18) Uani 1 1 d . . . . .
H39 H 0.3984 0.5830 0.9916 0.053 Uiso 1 1 calc R U . . .
C40 C 0.5201(5) 0.6038(6) 1.0375(3) 0.0445(18) Uani 1 1 d . . . . .
H40 H 0.4943 0.5668 1.0664 0.053 Uiso 1 1 calc R U . . .
C41 C 0.6156(5) 0.6511(6) 1.0399(3) 0.0423(18) Uani 1 1 d . . . . .
C42 C 0.6532(5) 0.7034(6) 0.9968(3) 0.0437(18) Uani 1 1 d . . . . .
H42 H 0.7181 0.7369 0.9990 0.052 Uiso 1 1 calc R U . . .
C43 C 0.5959(5) 0.7061(6) 0.9511(3) 0.0414(17) Uani 1 1 d . . . . .
H43 H 0.6219 0.7394 0.9208 0.050 Uiso 1 1 calc R U . . .
C44 C 0.6800(6) 0.6472(6) 1.0878(3) 0.049(2) Uani 1 1 d . . . . .
C45 C 0.5244(4) 0.2572(4) 0.4958(3) 0.0249(13) Uani 1 1 d . . . . .
C46 C 0.6148(5) 0.2978(5) 0.5214(3) 0.0329(15) Uani 1 1 d . . . . .
H46 H 0.6423 0.3605 0.5373 0.039 Uiso 1 1 calc R U . . .
C47 C 0.6669(5) 0.2488(5) 0.5244(3) 0.0337(15) Uani 1 1 d . . . . .
H47 H 0.7288 0.2777 0.5430 0.040 Uiso 1 1 calc R U . . .
C48 C 0.6281(4) 0.1581(4) 0.5003(3) 0.0269(14) Uani 1 1 d . . . . .
C49 C 0.5370(4) 0.1162(5) 0.4751(3) 0.0302(14) Uani 1 1 d . . . . .
H49 H 0.5099 0.0534 0.4592 0.036 Uiso 1 1 calc R U . . .
C50 C 0.4851(5) 0.1640(4) 0.4728(3) 0.0322(15) Uani 1 1 d . . . . .
H50 H 0.4224 0.1341 0.4556 0.039 Uiso 1 1 calc R U . . .
C51 C 0.6815(4) 0.1034(5) 0.5008(3) 0.0340(15) Uani 1 1 d . . . . .
C52 C 0.3915(5) 0.2476(5) 0.3890(3) 0.0323(15) Uani 1 1 d . . . . .
C53 C 0.4664(5) 0.2619(5) 0.3590(3) 0.0352(15) Uani 1 1 d . . . . .
H53 H 0.5276 0.2992 0.3773 0.042 Uiso 1 1 calc R U . . .
C54 C 0.4499(5) 0.2209(5) 0.3024(3) 0.0357(16) Uani 1 1 d . . . . .
H54 H 0.5001 0.2323 0.2816 0.043 Uiso 1 1 calc R U . . .
C55 C 0.3615(5) 0.1639(5) 0.2763(3) 0.0363(16) Uani 1 1 d . . . . .
C56 C 0.2885(5) 0.1449(5) 0.3062(3) 0.0381(16) Uani 1 1 d . . . . .
H56 H 0.2280 0.1036 0.2885 0.046 Uiso 1 1 calc R U . . .
C57 C 0.3026(5) 0.1862(5) 0.3626(3) 0.0344(15) Uani 1 1 d . . . . .
H57 H 0.2518 0.1726 0.3832 0.041 Uiso 1 1 calc R U . . .
C58 C 0.3397(6) 0.1230(5) 0.2140(3) 0.0425(18) Uani 1 1 d . . . . .
C59 C -0.0491(4) 0.6711(5) 0.3925(3) 0.0288(14) Uani 1 1 d . . . . .
C60 C -0.1144(4) 0.5875(5) 0.3632(3) 0.0328(15) Uani 1 1 d . . . . .
H60 H -0.1319 0.5334 0.3812 0.039 Uiso 1 1 calc R U . . .
C61 C -0.1543(5) 0.5830(5) 0.3074(3) 0.0378(16) Uani 1 1 d . . . . .
H61 H -0.1998 0.5260 0.2877 0.045 Uiso 1 1 calc R U . . .
C62 C -0.1275(4) 0.6623(5) 0.2805(3) 0.0360(16) Uani 1 1 d . . . . .
C63 C -0.0613(4) 0.7466(5) 0.3107(3) 0.0352(16) Uani 1 1 d . . . . .
H63 H -0.0419 0.8007 0.2925 0.042 Uiso 1 1 calc R U . . .
C64 C -0.0245(5) 0.7507(5) 0.3666(3) 0.0339(15) Uani 1 1 d . . . . .
H64 H 0.0179 0.8081 0.3875 0.041 Uiso 1 1 calc R U . . .
C65 C -0.1709(5) 0.6538(6) 0.2214(3) 0.0448(19) Uani 1 1 d . . . . .
C66 C -0.0550(4) 0.7823(5) 0.5022(3) 0.0310(15) Uani 1 1 d . . . . .
C67 C -0.1409(4) 0.7542(5) 0.4697(3) 0.0324(15) Uani 1 1 d . . . . .
H67 H -0.1683 0.6970 0.4458 0.039 Uiso 1 1 calc R U . . .
C68 C -0.1870(5) 0.8078(5) 0.4716(3) 0.0352(16) Uani 1 1 d . . . . .
H68 H -0.2457 0.7874 0.4493 0.042 Uiso 1 1 calc R U . . .
C69 C -0.1467(5) 0.8930(5) 0.5067(3) 0.0326(15) Uani 1 1 d . . . . .
C70 C -0.0632(5) 0.9189(5) 0.5381(3) 0.0453(19) Uani 1 1 d . . . . .
H70 H -0.0357 0.9762 0.5620 0.054 Uiso 1 1 calc R U . . .
C71 C -0.0173(5) 0.8664(5) 0.5368(3) 0.0424(18) Uani 1 1 d . . . . .
H71 H 0.0409 0.8873 0.5598 0.051 Uiso 1 1 calc R U . . .
C72 C -0.1946(5) 0.9526(5) 0.5064(3) 0.0400(17) Uani 1 1 d . . . . .
C85 C 0.3008(5) 0.9227(5) 1.2558(3) 0.0414(17) Uani 1 1 d . . . . .
H85 H 0.2532 0.8945 1.2240 0.050 Uiso 1 1 calc R U . . .
C86 C 0.3455(5) 0.9655(6) 1.3582(3) 0.052(2) Uani 1 1 d . . . . .
H86A H 0.3557 0.9183 1.3768 0.078 Uiso 1 1 calc R U . . .
H86B H 0.3236 0.9978 1.3850 0.078 Uiso 1 1 calc R U . . .
H86C H 0.4033 1.0093 1.3471 0.078 Uiso 1 1 calc R U . . .
C87 C 0.1810(6) 0.8765(6) 1.3168(4) 0.055(2) Uani 1 1 d . . . . .
H87A H 0.1413 0.8525 1.2796 0.083 Uiso 1 1 calc R U . . .
H87B H 0.1647 0.9202 1.3378 0.083 Uiso 1 1 calc R U . . .
H87C H 0.1726 0.8258 1.3391 0.083 Uiso 1 1 calc R U . . .
O14 O 0.375(2) 0.076(3) 0.0814(14) 0.039(6) Uani 0.40(3) 1 d . U P B 1
C88 C 0.297(5) 0.024(5) 0.061(3) 0.044(9) Uani 0.40(3) 1 d . U P B 1
H88 H 0.2569 -0.0113 0.0856 0.053 Uiso 0.40(3) 1 calc R U P B 1
N2 N 0.259(4) 0.010(3) -0.001(2) 0.059(8) Uani 0.40(3) 1 d . U P B 1
C89 C 0.156(4) -0.090(5) -0.007(3) 0.081(15) Uani 0.40(3) 1 d . U P B 1
H89A H 0.1205 -0.0848 0.0227 0.122 Uiso 0.40(3) 1 calc R U P B 1
H89B H 0.1702 -0.1423 -0.0029 0.122 Uiso 0.40(3) 1 calc R U P B 1
H89C H 0.1207 -0.0995 -0.0451 0.122 Uiso 0.40(3) 1 calc R U P B 1
C90 C 0.2981(18) 0.056(2) -0.0416(10) 0.076(11) Uani 0.40(3) 1 d . U P B 1
H90A H 0.3643 0.0918 -0.0286 0.114 Uiso 0.40(3) 1 calc R U P B 1
H90B H 0.2712 0.0977 -0.0510 0.114 Uiso 0.40(3) 1 calc R U P B 1
H90C H 0.2884 0.0133 -0.0758 0.114 Uiso 0.40(3) 1 calc R U P B 1
O14A O 0.3606(17) 0.0945(19) 0.0734(11) 0.051(5) Uani 0.60(3) 1 d . U P B 2
C88A C 0.284(4) 0.031(4) 0.059(2) 0.054(9) Uani 0.60(3) 1 d . U P B 2
H88A H 0.2415 0.0147 0.0863 0.065 Uiso 0.60(3) 1 calc R U P B 2
N2A N 0.258(3) -0.016(2) 0.0073(15) 0.063(6) Uani 0.60(3) 1 d . U P B 2
C89A C 0.178(3) -0.075(3) -0.020(2) 0.074(9) Uani 0.60(3) 1 d . U P B 2
H89D H 0.1864 -0.1078 -0.0533 0.111 Uiso 0.60(3) 1 calc R U P B 2
H89E H 0.1412 -0.0434 -0.0318 0.111 Uiso 0.60(3) 1 calc R U P B 2
H89F H 0.1455 -0.1194 0.0061 0.111 Uiso 0.60(3) 1 calc R U P B 2
C90A C 0.3213(16) -0.0079(15) -0.0324(8) 0.085(8) Uani 0.60(3) 1 d . U P B 2
H90D H 0.3171 -0.0686 -0.0444 0.128 Uiso 0.60(3) 1 calc R U P B 2
H90E H 0.3840 0.0330 -0.0138 0.128 Uiso 0.60(3) 1 calc R U P B 2
H90F H 0.3063 0.0174 -0.0661 0.128 Uiso 0.60(3) 1 calc R U P B 2
C101 C -0.05701(15) 0.3168(2) 1.24255(14) 0.074(2) Uani 1 1 d G U . . .
C102 C 0.00145(18) 0.29659(19) 1.28225(13) 0.080(3) Uani 1 1 d G U . . .
C103 C 0.03343(19) 0.24030(17) 1.25125(14) 0.073(2) Uani 1 1 d G U . . .
C104 C -0.00525(19) 0.22576(16) 1.19238(14) 0.084(3) Uani 1 1 d G U . . .
C105 C -0.06115(16) 0.27305(19) 1.18701(14) 0.100(3) Uani 1 1 d G U . . .
C106 C -0.05556(16) 0.4042(2) 1.24858(14) 0.088(3) Uani 1 1 d G U . . .
C107 C 0.00436(19) 0.4723(2) 1.29440(13) 0.083(2) Uani 1 1 d G U . . .
C108 C 0.0621(2) 0.4523(2) 1.33361(11) 0.076(2) Uani 1 1 d G U . . .
C109 C 0.0607(2) 0.3639(2) 1.32751(11) 0.079(2) Uani 1 1 d G U . . .
C110 C 0.1526(2) 0.3758(2) 1.34230(11) 0.083(2) Uani 1 1 d G U . . .
C111 C 0.1842(2) 0.3202(2) 1.31167(13) 0.099(3) Uani 1 1 d G U . . .
C112 C 0.1242(2) 0.25202(18) 1.26587(14) 0.092(3) Uani 1 1 d G U . . .
C113 C 0.1775(2) 0.24933(18) 1.22180(15) 0.092(3) Uani 1 1 d G U . . .
C114 C 0.1392(2) 0.23497(17) 1.16364(15) 0.105(3) Uani 1 1 d G U . . .
C115 C 0.0473(2) 0.22311(16) 1.14884(14) 0.110(3) Uani 1 1 d G U . . .
C116 C 0.0446(2) 0.2677(2) 1.09940(12) 0.121(4) Uani 1 1 d G U . . .
C117 C -0.0106(2) 0.3144(2) 1.09409(11) 0.123(4) Uani 1 1 d G U . . .
C118 C -0.06380(16) 0.3171(2) 1.13815(13) 0.119(4) Uani 1 1 d G U . . .
C119 C -0.06233(16) 0.4055(2) 1.14426(14) 0.111(3) Uani 1 1 d G U . . .
C120 C -0.05824(16) 0.4488(2) 1.19915(15) 0.094(3) Uani 1 1 d G U . . .
C121 C 0.0387(2) 0.5590(2) 1.27327(15) 0.101(3) Uani 1 1 d G U . . .
C122 C 0.1304(2) 0.62471(19) 1.29162(15) 0.120(3) Uani 1 1 d G U . . .
C123 C 0.1889(2) 0.6045(2) 1.33131(12) 0.126(4) Uani 1 1 d G U . . .
C124 C 0.1549(2) 0.5188(2) 1.35219(10) 0.101(3) Uani 1 1 d G U . . .
C125 C 0.2108(2) 0.4715(2) 1.35756(10) 0.111(3) Uani 1 1 d G U . . .
C126 C 0.30001(19) 0.5104(2) 1.34200(11) 0.122(4) Uani 1 1 d G U . . .
C127 C 0.33199(18) 0.4542(2) 1.31099(13) 0.105(3) Uani 1 1 d G U . . .
C128 C 0.2744(2) 0.3596(2) 1.29593(14) 0.087(2) Uani 1 1 d G U . . .
C129 C 0.2703(2) 0.3158(2) 1.24038(15) 0.107(3) Uani 1 1 d G U . . .
C130 C 0.3238(2) 0.3671(2) 1.20058(15) 0.112(3) Uani 1 1 d G U . . .
C131 C 0.2851(2) 0.3526(2) 1.14170(15) 0.099(3) Uani 1 1 d G U . . .
C132 C 0.1934(2) 0.2869(2) 1.12334(14) 0.105(3) Uani 1 1 d G U . . .
C133 C 0.1349(2) 0.3071(2) 1.08365(12) 0.123(4) Uani 1 1 d G U . . .
C134 C 0.1688(2) 0.3928(2) 1.06276(10) 0.113(3) Uani 1 1 d G U . . .
C135 C 0.1129(2) 0.4401(2) 1.05740(10) 0.120(4) Uani 1 1 d G U . . .
C136 C 0.0238(2) 0.4012(2) 1.07297(11) 0.122(4) Uani 1 1 d G U . . .
C137 C -0.00821(19) 0.4575(2) 1.10397(13) 0.107(3) Uani 1 1 d G U . . .
C138 C 0.0494(2) 0.5520(2) 1.11904(14) 0.104(3) Uani 1 1 d G U . . .
C139 C 0.0535(2) 0.5958(2) 1.17459(16) 0.119(3) Uani 1 1 d G U . . .
C140 C 0.0000(2) 0.5445(2) 1.21440(16) 0.109(3) Uani 1 1 d G U . . .
C141 C 0.1845(2) 0.67665(17) 1.25132(16) 0.124(3) Uani 1 1 d G U . . .
C142 C 0.2764(2) 0.68851(16) 1.26613(15) 0.132(4) Uani 1 1 d G U . . .
C143 C 0.2791(2) 0.64390(19) 1.31555(13) 0.134(4) Uani 1 1 d G U . . .
C144 C 0.33436(19) 0.5972(2) 1.32086(12) 0.130(4) Uani 1 1 d G U . . .
C145 C 0.38757(16) 0.5945(2) 1.27682(14) 0.124(4) Uani 1 1 d G U . . .
C146 C 0.38611(15) 0.5061(2) 1.27071(14) 0.109(3) Uani 1 1 d G U . . .
C147 C 0.38201(16) 0.4628(2) 1.21583(15) 0.099(3) Uani 1 1 d G U . . .
C148 C 0.37934(17) 0.5074(2) 1.16639(14) 0.100(3) Uani 1 1 d G U . . .
C149 C 0.3194(2) 0.4393(2) 1.12057(14) 0.098(3) Uani 1 1 d G U . . .
C150 C 0.2616(2) 0.4593(2) 1.08136(11) 0.097(3) Uani 1 1 d G U . . .
C151 C 0.2631(2) 0.5477(2) 1.08745(12) 0.102(3) Uani 1 1 d G U . . .
C152 C 0.1712(2) 0.5358(2) 1.07266(11) 0.104(3) Uani 1 1 d G U . . .
C153 C 0.1396(2) 0.5915(2) 1.10330(14) 0.112(3) Uani 1 1 d G U . . .
C154 C 0.1995(2) 0.65960(19) 1.14910(15) 0.106(3) Uani 1 1 d G U . . .
C155 C 0.1463(2) 0.66228(18) 1.19316(16) 0.101(3) Uani 1 1 d G U . . .
C156 C 0.3290(2) 0.68586(16) 1.22258(15) 0.098(3) Uani 1 1 d G U . . .
C157 C 0.38492(16) 0.63857(19) 1.22796(15) 0.104(3) Uani 1 1 d G U . . .
C158 C 0.38079(17) 0.5948(2) 1.17242(14) 0.085(3) Uani 1 1 d G U . . .
C159 C 0.3223(2) 0.6150(2) 1.13272(14) 0.094(3) Uani 1 1 d G U . . .
C160 C 0.2903(2) 0.67131(18) 1.16373(15) 0.086(2) Uani 1 1 d G U . . .

loop_
_atom_site_aniso_label
_atom_site_aniso_U_11
_atom_site_aniso_U_22
_atom_site_aniso_U_33
_atom_site_aniso_U_23
_atom_site_aniso_U_13
_atom_site_aniso_U_12
Cl1 0.097(2) 0.0752(17) 0.0658(16) 0.0149(13) 0.0024(14) 0.0283(15)
Cl2 0.0696(16) 0.0673(15) 0.121(2) 0.0264(15) 0.0197(15) 0.0414(13)
C73 0.045(5) 0.053(5) 0.076(6) 0.019(5) -0.006(4) 0.014(4)
C74 0.037(4) 0.058(5) 0.068(6) 0.022(5) 0.003(4) 0.020(4)
C75 0.056(6) 0.069(6) 0.061(6) 0.016(5) -0.004(5) 0.020(5)
C76 0.053(6) 0.075(7) 0.066(7) 0.008(6) -0.005(5) -0.007(5)
C77 0.048(6) 0.061(6) 0.118(10) 0.000(7) 0.017(6) 0.012(5)
C78 0.055(5) 0.038(5) 0.088(7) 0.006(5) 0.004(5) 0.024(4)
Cl3 0.0590(13) 0.0594(13) 0.0558(13) 0.0038(10) 0.0105(10) 0.0270(11)
Cl4 0.0650(15) 0.0684(15) 0.0869(18) 0.0023(13) -0.0134(13) 0.0380(12)
C79 0.050(5) 0.039(4) 0.067(6) 0.011(4) 0.017(4) 0.020(4)
C80 0.038(4) 0.053(5) 0.067(6) -0.006(4) 0.005(4) 0.021(4)
C81 0.052(5) 0.064(6) 0.081(7) -0.009(5) 0.015(5) 0.025(5)
C82 0.067(6) 0.051(5) 0.081(7) 0.004(5) 0.032(6) 0.016(5)
C83 0.087(7) 0.047(5) 0.051(6) 0.000(4) -0.001(5) 0.016(5)
C84 0.052(5) 0.038(4) 0.066(6) 0.005(4) 0.008(4) 0.017(4)
Cl5 0.087(2) 0.158(3) 0.116(3) 0.030(2) 0.023(2) 0.050(2)
Cl6 0.124(3) 0.134(4) 0.259(6) 0.016(4) 0.058(4) 0.047(3)
C91 0.104(6) 0.097(5) 0.136(7) 0.026(5) 0.008(5) 0.062(5)
C92 0.103(5) 0.086(5) 0.182(7) 0.012(5) 0.001(6) 0.074(4)
C93 0.133(8) 0.106(7) 0.192(9) 0.016(7) -0.023(8) 0.068(6)
C94 0.158(9) 0.120(8) 0.194(10) 0.018(8) -0.023(9) 0.054(7)
C95 0.169(9) 0.132(8) 0.191(10) 0.019(8) -0.028(9) 0.043(8)
C96 0.152(8) 0.129(8) 0.168(9) 0.020(8) -0.010(8) 0.038(7)
Cl7 0.378(12) 0.152(6) 0.444(16) -0.003(7) 0.086(11) 0.128(7)
Cl8 0.489(16) 0.263(10) 0.524(19) 0.047(11) 0.085(15) 0.129(11)
C161 0.364(14) 0.206(11) 0.443(17) 0.024(10) 0.128(11) 0.168(10)
C162 0.378(14) 0.222(11) 0.451(17) 0.022(10) 0.126(12) 0.166(11)
C163 0.358(15) 0.214(11) 0.439(18) 0.018(11) 0.143(12) 0.182(11)
C164 0.356(15) 0.223(12) 0.438(18) 0.021(12) 0.143(13) 0.177(12)
C165 0.354(15) 0.218(12) 0.436(18) 0.024(11) 0.141(13) 0.176(11)
C166 0.361(15) 0.215(11) 0.441(18) 0.025(11) 0.136(12) 0.171(11)
O1 0.052(3) 0.061(3) 0.042(3) 0.003(3) 0.016(3) 0.032(3)
O2 0.052(3) 0.062(4) 0.037(3) -0.003(3) 0.010(3) 0.028(3)
O3 0.061(4) 0.059(4) 0.042(3) 0.012(3) -0.021(3) 0.022(3)
O4 0.060(4) 0.089(5) 0.047(4) 0.027(3) -0.019(3) 0.017(4)
O5 0.035(3) 0.050(3) 0.046(3) 0.004(2) 0.003(2) 0.032(2)
O6 0.037(3) 0.036(3) 0.060(3) -0.001(2) -0.005(2) 0.028(2)
O7 0.053(3) 0.058(3) 0.029(3) 0.000(3) 0.007(2) 0.022(3)
O8 0.053(3) 0.060(3) 0.035(3) -0.011(3) -0.004(3) 0.027(3)
O9 0.054(3) 0.052(3) 0.046(3) 0.008(3) -0.017(3) 0.021(3)
O10 0.055(3) 0.063(4) 0.043(3) 0.018(3) -0.021(3) 0.012(3)
O11 0.046(3) 0.053(3) 0.066(4) -0.005(3) -0.011(3) 0.041(3)
O12 0.042(3) 0.052(3) 0.053(3) -0.006(3) -0.004(2) 0.036(3)
O13 0.046(3) 0.046(3) 0.043(3) 0.004(2) 0.013(2) 0.022(3)
N1 0.035(3) 0.048(4) 0.040(4) 0.005(3) 0.014(3) 0.020(3)
C1 0.031(3) 0.034(3) 0.031(3) 0.006(3) 0.002(3) 0.024(3)
C2 0.032(3) 0.047(4) 0.031(4) 0.001(3) 0.002(3) 0.029(3)
C3 0.034(4) 0.042(4) 0.025(3) 0.004(3) 0.002(3) 0.025(3)
C4 0.027(3) 0.049(4) 0.029(3) 0.002(3) 0.001(3) 0.027(3)
C5 0.036(4) 0.044(4) 0.028(3) 0.003(3) 0.002(3) 0.030(3)
C6 0.034(4) 0.038(4) 0.026(3) 0.004(3) 0.003(3) 0.023(3)
C7 0.026(3) 0.044(4) 0.034(4) 0.012(3) 0.000(3) 0.024(3)
C8 0.033(4) 0.039(4) 0.032(4) 0.006(3) 0.004(3) 0.025(3)
C9 0.032(4) 0.048(4) 0.029(4) 0.007(3) 0.002(3) 0.028(3)
C10 0.030(3) 0.047(4) 0.034(4) 0.009(3) 0.004(3) 0.029(3)
C11 0.035(4) 0.040(4) 0.030(4) 0.004(3) 0.010(3) 0.026(3)
C12 0.033(3) 0.033(3) 0.032(3) 0.005(3) 0.001(3) 0.028(3)
C13 0.028(3) 0.028(3) 0.033(4) 0.004(3) 0.009(3) 0.018(3)
C14 0.030(3) 0.030(3) 0.038(4) 0.009(3) 0.009(3) 0.022(3)
C15 0.033(3) 0.038(4) 0.035(4) 0.002(3) -0.001(3) 0.027(3)
C16 0.038(4) 0.036(4) 0.030(3) 0.003(3) 0.009(3) 0.029(3)
C17 0.033(4) 0.043(4) 0.028(3) 0.004(3) 0.001(3) 0.027(3)
C18 0.033(3) 0.039(4) 0.031(4) 0.007(3) 0.003(3) 0.025(3)
C19 0.035(4) 0.037(4) 0.030(3) 0.009(3) 0.004(3) 0.027(3)
C20 0.034(3) 0.037(4) 0.029(3) 0.006(3) 0.003(3) 0.026(3)
C21 0.031(3) 0.039(4) 0.030(3) 0.006(3) 0.006(3) 0.027(3)
C22 0.032(3) 0.043(4) 0.025(3) 0.001(3) 0.001(3) 0.030(3)
C23 0.027(3) 0.037(4) 0.029(3) 0.006(3) 0.002(3) 0.020(3)
C24 0.027(3) 0.034(3) 0.036(4) 0.008(3) 0.008(3) 0.024(3)
C25 0.031(3) 0.038(4) 0.032(4) 0.004(3) 0.003(3) 0.025(3)
C26 0.036(4) 0.037(4) 0.024(3) 0.006(3) 0.001(3) 0.024(3)
C27 0.035(4) 0.037(4) 0.036(4) 0.005(3) 0.004(3) 0.027(3)
C28 0.034(3) 0.034(4) 0.030(4) 0.005(3) 0.004(3) 0.022(3)
C29 0.034(4) 0.041(4) 0.034(4) 0.003(3) 0.007(3) 0.029(3)
C30 0.031(3) 0.035(4) 0.037(4) 0.003(3) 0.003(3) 0.022(3)
C31 0.035(4) 0.049(4) 0.026(3) 0.006(3) 0.005(3) 0.028(3)
C32 0.036(4) 0.051(4) 0.032(4) 0.006(3) 0.004(3) 0.028(3)
C33 0.043(4) 0.060(5) 0.033(4) 0.011(4) 0.010(3) 0.034(4)
C34 0.047(4) 0.052(4) 0.033(4) 0.008(3) 0.008(3) 0.033(4)
C35 0.040(4) 0.055(5) 0.037(4) 0.004(4) 0.003(3) 0.026(4)
C36 0.043(4) 0.057(5) 0.029(4) 0.003(3) 0.006(3) 0.031(4)
C37 0.055(5) 0.053(5) 0.034(4) 0.009(4) 0.013(4) 0.035(4)
C38 0.036(4) 0.053(4) 0.028(4) -0.004(3) -0.002(3) 0.033(3)
C39 0.043(4) 0.073(5) 0.028(4) 0.010(4) 0.001(3) 0.036(4)
C40 0.045(4) 0.058(5) 0.033(4) 0.006(4) -0.005(3) 0.027(4)
C41 0.043(4) 0.059(5) 0.030(4) 0.000(3) -0.007(3) 0.030(4)
C42 0.032(4) 0.060(5) 0.044(4) 0.010(4) -0.002(3) 0.025(4)
C43 0.041(4) 0.062(5) 0.032(4) 0.011(4) 0.005(3) 0.032(4)
C44 0.049(5) 0.064(5) 0.030(4) 0.008(4) -0.011(4) 0.024(4)
C45 0.028(3) 0.032(3) 0.021(3) 0.000(3) 0.003(3) 0.020(3)
C46 0.035(4) 0.043(4) 0.032(4) 0.001(3) 0.003(3) 0.029(3)
C47 0.032(4) 0.038(4) 0.039(4) 0.004(3) 0.002(3) 0.024(3)
C48 0.033(3) 0.033(3) 0.029(3) 0.003(3) 0.007(3) 0.027(3)
C49 0.032(3) 0.036(4) 0.032(4) 0.000(3) -0.001(3) 0.025(3)
C50 0.037(4) 0.031(3) 0.037(4) 0.000(3) 0.005(3) 0.024(3)
C51 0.028(3) 0.049(4) 0.034(4) 0.009(3) 0.005(3) 0.024(3)
C52 0.040(4) 0.045(4) 0.027(3) 0.003(3) -0.001(3) 0.035(3)
C53 0.036(4) 0.041(4) 0.034(4) 0.000(3) 0.002(3) 0.023(3)
C54 0.043(4) 0.042(4) 0.029(4) 0.000(3) 0.012(3) 0.024(3)
C55 0.049(4) 0.040(4) 0.031(4) 0.005(3) 0.004(3) 0.030(4)
C56 0.039(4) 0.046(4) 0.034(4) -0.001(3) -0.001(3) 0.026(3)
C57 0.033(4) 0.041(4) 0.036(4) 0.001(3) 0.002(3) 0.024(3)
C58 0.055(5) 0.048(4) 0.036(4) 0.003(3) 0.004(4) 0.034(4)
C59 0.028(3) 0.042(4) 0.028(3) 0.007(3) 0.004(3) 0.026(3)
C60 0.031(3) 0.046(4) 0.031(4) 0.007(3) 0.002(3) 0.026(3)
C61 0.038(4) 0.044(4) 0.039(4) 0.004(3) -0.002(3) 0.026(3)
C62 0.026(3) 0.048(4) 0.040(4) 0.013(3) 0.001(3) 0.022(3)
C63 0.023(3) 0.045(4) 0.043(4) 0.011(3) 0.002(3) 0.019(3)
C64 0.029(3) 0.044(4) 0.032(4) 0.007(3) 0.005(3) 0.019(3)
C65 0.037(4) 0.056(5) 0.047(5) 0.013(4) -0.005(4) 0.026(4)
C66 0.032(3) 0.043(4) 0.031(3) 0.008(3) 0.005(3) 0.027(3)
C67 0.029(3) 0.042(4) 0.038(4) 0.004(3) 0.003(3) 0.028(3)
C68 0.031(3) 0.045(4) 0.038(4) 0.004(3) -0.001(3) 0.026(3)
C69 0.033(3) 0.041(4) 0.038(4) 0.001(3) 0.004(3) 0.030(3)
C70 0.049(4) 0.046(4) 0.054(5) -0.005(4) -0.006(4) 0.037(4)
C71 0.044(4) 0.054(5) 0.040(4) -0.004(4) -0.008(3) 0.036(4)
C72 0.042(4) 0.053(5) 0.043(4) 0.012(4) 0.009(3) 0.037(4)
C85 0.048(5) 0.046(4) 0.038(4) 0.001(3) 0.006(3) 0.029(4)
C86 0.042(4) 0.065(5) 0.039(4) -0.002(4) 0.004(4) 0.017(4)
C87 0.045(5) 0.059(5) 0.060(5) 0.000(4) 0.015(4) 0.021(4)
O14 0.046(14) 0.067(14) 0.017(9) 0.009(8) 0.001(8) 0.037(9)
C88 0.041(16) 0.042(14) 0.057(16) -0.005(13) 0.015(13) 0.026(12)
N2 0.066(12) 0.049(16) 0.054(16) -0.007(13) 0.000(12) 0.021(14)
C89 0.04(2) 0.09(3) 0.08(3) -0.01(2) -0.006(19) -0.007(19)
C90 0.064(15) 0.08(2) 0.044(14) -0.025(13) 0.008(11) -0.005(13)
O14A 0.041(8) 0.074(13) 0.039(9) -0.001(7) -0.007(6) 0.030(7)
C88A 0.053(16) 0.053(12) 0.057(11) 0.007(10) -0.010(11) 0.029(11)
N2A 0.071(10) 0.062(14) 0.045(10) -0.003(10) -0.008(8) 0.023(12)
C89A 0.050(19) 0.069(17) 0.09(2) 0.011(13) 0.010(13) 0.017(16)
C90A 0.123(17) 0.062(12) 0.047(10) -0.010(9) 0.021(10) 0.020(11)
C101 0.045(4) 0.085(5) 0.101(5) 0.029(4) 0.028(4) 0.030(4)
C102 0.067(5) 0.085(5) 0.080(5) 0.033(4) 0.027(4) 0.019(4)
C103 0.066(4) 0.060(4) 0.104(5) 0.027(4) 0.028(4) 0.031(4)
C104 0.073(5) 0.062(5) 0.103(5) -0.001(5) 0.038(4) 0.014(4)
C105 0.055(5) 0.102(6) 0.100(6) 0.021(5) 0.003(5) -0.004(4)
C106 0.055(4) 0.121(6) 0.104(6) 0.026(5) 0.034(4) 0.047(4)
C107 0.073(5) 0.105(5) 0.093(5) 0.006(5) 0.047(4) 0.055(4)
C108 0.079(5) 0.101(5) 0.062(4) 0.005(4) 0.038(4) 0.047(4)
C109 0.077(5) 0.104(5) 0.061(4) 0.030(4) 0.033(4) 0.037(4)
C110 0.087(5) 0.118(6) 0.060(5) 0.040(4) 0.017(4) 0.055(4)
C111 0.103(5) 0.109(6) 0.086(5) 0.049(5) -0.001(5) 0.046(5)
C112 0.102(5) 0.078(5) 0.108(6) 0.038(5) 0.018(5) 0.046(4)
C113 0.107(5) 0.075(5) 0.126(6) 0.023(5) 0.023(5) 0.067(4)
C114 0.118(6) 0.070(5) 0.134(6) -0.010(5) 0.045(5) 0.046(5)
C115 0.115(6) 0.072(5) 0.116(6) -0.013(5) 0.028(5) 0.016(5)
C116 0.113(6) 0.107(6) 0.094(6) -0.028(5) 0.015(5) 0.010(5)
C117 0.096(6) 0.137(6) 0.081(6) -0.013(6) -0.024(5) 0.010(5)
C118 0.060(5) 0.135(6) 0.108(6) 0.010(6) -0.022(5) 0.001(5)
C119 0.059(5) 0.141(6) 0.122(6) 0.029(6) -0.025(5) 0.040(5)
C120 0.058(4) 0.126(6) 0.123(6) 0.038(5) 0.010(5) 0.061(4)
C121 0.104(5) 0.115(5) 0.124(6) -0.006(5) 0.039(5) 0.084(4)
C122 0.131(6) 0.098(6) 0.134(6) -0.029(5) 0.050(5) 0.053(5)
C123 0.130(6) 0.115(6) 0.100(6) -0.043(5) 0.040(5) 0.026(5)
C124 0.100(5) 0.126(6) 0.065(5) -0.017(5) 0.027(5) 0.042(5)
C125 0.097(6) 0.152(6) 0.057(5) 0.003(5) -0.003(5) 0.035(5)
C126 0.099(6) 0.157(7) 0.075(5) 0.000(5) -0.028(5) 0.035(6)
C127 0.076(5) 0.150(6) 0.093(6) 0.025(5) -0.018(5) 0.059(5)
C128 0.088(5) 0.119(5) 0.091(5) 0.029(5) 0.004(5) 0.078(4)
C129 0.106(5) 0.117(6) 0.136(6) 0.028(5) 0.012(5) 0.085(5)
C130 0.094(5) 0.136(6) 0.144(6) 0.020(6) 0.023(5) 0.086(5)
C131 0.101(5) 0.121(6) 0.114(6) 0.004(5) 0.042(5) 0.082(4)
C132 0.124(6) 0.089(5) 0.115(6) -0.017(5) 0.052(5) 0.057(5)
C133 0.133(6) 0.116(6) 0.092(6) -0.028(5) 0.042(5) 0.031(6)
C134 0.122(6) 0.134(6) 0.069(5) -0.006(5) 0.036(5) 0.043(5)
C135 0.117(6) 0.154(6) 0.066(5) 0.024(5) 0.006(5) 0.040(6)
C136 0.109(6) 0.151(7) 0.079(6) 0.017(5) -0.030(5) 0.040(6)
C137 0.088(5) 0.146(6) 0.094(6) 0.037(5) -0.025(5) 0.064(5)
C138 0.104(5) 0.123(6) 0.114(6) 0.052(5) -0.001(5) 0.074(5)
C139 0.117(6) 0.117(6) 0.162(7) 0.035(5) 0.024(6) 0.084(5)
C140 0.099(5) 0.126(6) 0.147(6) 0.023(6) 0.029(5) 0.090(4)
C141 0.131(6) 0.080(5) 0.156(7) -0.014(6) 0.052(6) 0.041(5)
C142 0.131(6) 0.080(5) 0.142(6) -0.025(5) 0.039(6) 0.009(5)
C143 0.126(6) 0.109(6) 0.103(6) -0.042(5) 0.032(6) -0.002(6)
C144 0.095(6) 0.143(7) 0.093(6) -0.019(6) -0.005(5) 0.007(6)
C145 0.073(5) 0.137(6) 0.115(6) 0.004(6) -0.002(5) 0.006(5)
C146 0.054(4) 0.143(6) 0.126(6) 0.025(6) -0.011(5) 0.042(5)
C147 0.061(4) 0.135(6) 0.125(6) 0.024(5) 0.018(5) 0.064(4)
C148 0.063(5) 0.133(6) 0.111(6) 0.020(5) 0.042(4) 0.043(5)
C149 0.087(5) 0.118(6) 0.100(6) 0.001(5) 0.055(4) 0.049(5)
C150 0.100(5) 0.118(6) 0.070(5) 0.013(5) 0.049(4) 0.039(5)
C151 0.105(5) 0.118(6) 0.078(5) 0.040(5) 0.045(5) 0.035(5)
C152 0.118(6) 0.129(6) 0.076(5) 0.056(5) 0.025(5) 0.056(5)
C153 0.122(6) 0.114(6) 0.116(6) 0.065(5) 0.017(5) 0.060(5)
C154 0.110(6) 0.090(5) 0.139(6) 0.051(5) 0.027(5) 0.056(5)
C155 0.104(5) 0.080(5) 0.151(6) 0.032(5) 0.037(5) 0.065(4)
C156 0.086(5) 0.070(5) 0.120(6) -0.001(5) 0.059(5) 0.009(4)
C157 0.063(5) 0.104(6) 0.106(6) 0.021(5) 0.020(5) -0.002(5)
C158 0.053(4) 0.095(5) 0.111(6) 0.023(5) 0.038(4) 0.030(4)
C159 0.080(5) 0.098(5) 0.092(5) 0.046(5) 0.039(4) 0.018(5)
C160 0.076(5) 0.075(5) 0.127(6) 0.045(5) 0.040(5) 0.042(4)

loop_
_atom_type_symbol
_atom_type_description
_atom_type_scat_dispersion_real
_atom_type_scat_dispersion_imag
_atom_type_scat_source
C C 0.0181 0.0091
;
International Tables for Crystallography
(Vol. C, Tables 4.2.6.8 and 6.1.1.4)
;
H H 0.0000 0.0000
;
International Tables for Crystallography
(Vol. C, Table 6.1.1.4)
;
Cl Cl 0.3639 0.7018
;
International Tables for Crystallography
(Vol. C, Tables 4.2.6.8 and 6.1.1.4)
;
N N 0.0311 0.0180
;
International Tables for Crystallography
(Vol. C, Tables 4.2.6.8 and 6.1.1.4)
;
O O 0.0492 0.0322
;
International Tables for Crystallography
(Vol. C, Tables 4.2.6.8 and 6.1.1.4)
;

loop_
_geom_angle_atom_site_label_1
_geom_angle_atom_site_label_2
_geom_angle_atom_site_label_3
_geom_angle
C78 C73 C74 118.5(10)
C78 C73 Cl1 120.2(7)
C74 C73 Cl1 121.2(8)
C75 C74 C73 122.3(9)
C75 C74 Cl2 118.7(7)
C73 C74 Cl2 119.0(8)
C74 C75 C76 119.9(9)
C74 C75 H75 120.1
C76 C75 H75 120.1
C77 C76 C75 115.3(10)
C77 C76 H76 122.3
C75 C76 H76 122.3
C78 C77 C76 124.6(11)
C78 C77 H77 117.7
C76 C77 H77 117.7
C77 C78 C73 119.4(10)
C77 C78 H78 120.3
C73 C78 H78 120.3
C84 C79 C80 120.8(8)
C84 C79 Cl3 119.5(7)
C80 C79 Cl3 119.7(7)
C81 C80 C79 121.9(9)
C81 C80 Cl4 118.5(7)
C79 C80 Cl4 119.6(7)
C80 C81 C82 117.6(9)
C80 C81 H81 121.2
C82 C81 H81 121.2
C81 C82 C83 124.4(10)
C81 C82 H82 117.8
C83 C82 H82 117.8
C82 C83 C84 117.3(9)
C82 C83 H83 121.3
C84 C83 H83 121.3
C79 C84 C83 117.8(9)
C79 C84 H84 121.1
C83 C84 H84 121.1
C92 C91 C96 120.0
C92 C91 Cl5 116.8
C96 C91 Cl5 123.1
C91 C92 C93 120.0
C91 C92 Cl6 121.2
C93 C92 Cl6 118.8
C94 C93 C92 120.0
C94 C93 H93 120.0
C92 C93 H93 120.0
C93 C94 C95 120.0
C93 C94 H94 120.0
C95 C94 H94 120.0
C94 C95 C96 120.0
C94 C95 H95 120.0
C96 C95 H95 120.0
C91 C96 C95 120.0
C91 C96 H96 120.0
C95 C96 H96 120.0
C166 C161 C162 116.7(15)
C166 C161 Cl7 121.7(14)
C162 C161 Cl7 119.1(13)
C163 C162 C161 122.6(15)
C163 C162 Cl8 120.5(13)
C161 C162 Cl8 116.7(12)
C162 C163 C164 117.9(15)
C162 C163 H163 121.0
C164 C163 H163 121.0
C163 C164 C165 115.1(16)
C163 C164 H164 122.4
C165 C164 H164 122.4
C166 C165 C164 121.5(17)
C166 C165 H165 119.2
C164 C165 H165 119.2
C165 C166 C161 119.0(16)
C165 C166 H166 120.5
C161 C166 H166 120.5
C37 O2 H2A 109.5
C44 O3 H3 109.5
C51 O5 H5A 109.5
C58 O7 H7 109.5
C65 O10 H10 109.5
C72 O11 H11 109.5
C85 N1 C86 121.5(6)
C85 N1 C87 121.6(7)
C86 N1 C87 116.9(6)
C2 C1 C6 120.2(6)
C2 C1 C30 120.0(5)
C6 C1 C30 119.7(6)
C1 C2 C3 121.4(6)
C1 C2 H2 119.3
C3 C2 H2 119.3
C4 C3 C2 118.4(6)
C4 C3 C31 122.9(6)
C2 C3 C31 118.6(5)
C5 C4 C3 119.9(6)
C5 C4 C38 117.4(5)
C3 C4 C38 122.7(6)
C4 C5 C6 122.4(6)
C4 C5 H5 118.8
C6 C5 H5 118.8
C5 C6 C7 121.2(6)
C5 C6 C1 117.6(6)
C7 C6 C1 121.2(6)
C8 C7 C6 178.6(7)
C7 C8 C9 178.8(7)
C10 C9 C8 177.5(8)
C9 C10 C11 175.2(7)
C16 C11 C12 119.0(6)
C16 C11 C10 120.6(5)
C12 C11 C10 120.3(6)
C13 C12 C11 121.6(6)
C13 C12 H12 119.2
C11 C12 H12 119.2
C12 C13 C14 119.7(5)
C12 C13 C45 116.5(5)
C14 C13 C45 123.7(6)
C13 C14 C15 118.4(6)
C13 C14 C52 126.2(5)
C15 C14 C52 115.4(6)
C16 C15 C14 121.8(6)
C16 C15 H15 119.1
C14 C15 H15 119.1
C15 C16 C11 119.5(5)
C15 C16 C17 119.6(6)
C11 C16 C17 120.9(6)
C18 C17 C16 176.1(8)
C17 C18 C19 177.1(8)
C20 C19 C18 177.6(8)
C19 C20 C21 175.8(7)
C22 C21 C26 118.2(5)
C22 C21 C20 120.6(6)
C26 C21 C20 121.2(6)
C21 C22 C23 122.2(6)
C21 C22 H22 118.9
C23 C22 H22 118.9
C22 C23 C24 119.3(6)
C22 C23 C59 115.3(6)
C24 C23 C59 125.5(5)
C25 C24 C23 118.2(5)
C25 C24 C66 119.3(6)
C23 C24 C66 122.5(6)
C26 C25 C24 122.3(6)
C26 C25 H25 118.9
C24 C25 H25 118.9
C25 C26 C21 119.8(6)
C25 C26 C27 120.9(6)
C21 C26 C27 119.4(5)
C28 C27 C26 175.1(7)
C27 C28 C29 176.7(7)
C30 C29 C28 177.8(8)
C29 C30 C1 178.1(8)
C32 C31 C36 119.2(6)
C32 C31 C3 121.1(6)
C36 C31 C3 119.7(6)
C31 C32 C33 119.7(7)
C31 C32 H32 120.2
C33 C32 H32 120.2
C34 C33 C32 121.0(7)
C34 C33 H33 119.5
C32 C33 H33 119.5
C33 C34 C35 118.5(7)
C33 C34 C37 118.8(7)
C35 C34 C37 122.6(7)
C36 C35 C34 121.3(7)
C36 C35 H35 119.3
C34 C35 H35 119.3
C35 C36 C31 120.2(7)
C35 C36 H36 119.9
C31 C36 H36 119.9
O1 C37 O2 123.3(7)
O1 C37 C34 123.1(7)
O2 C37 C34 113.6(6)
C39 C38 C43 118.9(6)
C39 C38 C4 121.7(6)
C43 C38 C4 119.3(6)
C38 C39 C40 120.6(7)
C38 C39 H39 119.7
C40 C39 H39 119.7
C39 C40 C41 119.2(7)
C39 C40 H40 120.4
C41 C40 H40 120.4
C42 C41 C40 120.3(6)
C42 C41 C44 117.9(7)
C40 C41 C44 121.8(7)
C43 C42 C41 119.4(7)
C43 C42 H42 120.3
C41 C42 H42 120.3
C42 C43 C38 121.5(7)
C42 C43 H43 119.3
C38 C43 H43 119.3
O4 C44 O3 124.6(7)
O4 C44 C41 121.9(7)
O3 C44 C41 113.5(7)
C46 C45 C50 118.2(6)
C46 C45 C13 121.6(6)
C50 C45 C13 120.1(6)
C45 C46 C47 121.4(7)
C45 C46 H46 119.3
C47 C46 H46 119.3
C48 C47 C46 119.7(6)
C48 C47 H47 120.1
C46 C47 H47 120.1
C47 C48 C49 119.5(5)
C47 C48 C51 121.9(6)
C49 C48 C51 118.6(6)
C50 C49 C48 120.9(6)
C50 C49 H49 119.5
C48 C49 H49 119.5
C49 C50 C45 120.2(6)
C49 C50 H50 119.9
C45 C50 H50 119.9
O6 C51 O5 124.5(6)
O6 C51 C48 120.3(6)
O5 C51 C48 115.2(6)
C57 C52 C53 118.9(6)
C57 C52 C14 120.1(6)
C53 C52 C14 120.9(6)
C54 C53 C52 119.5(6)
C54 C53 H53 120.2
C52 C53 H53 120.2
C55 C54 C53 120.6(6)
C55 C54 H54 119.7
C53 C54 H54 119.7
C56 C55 C54 120.3(7)
C56 C55 C58 117.1(7)
C54 C55 C58 122.6(7)
C55 C56 C57 120.3(7)
C55 C56 H56 119.8
C57 C56 H56 119.8
C56 C57 C52 120.1(7)
C56 C57 H57 119.9
C52 C57 H57 119.9
O8 C58 O7 124.8(7)
O8 C58 C55 122.5(7)
O7 C58 C55 112.7(7)
C60 C59 C64 120.2(6)
C60 C59 C23 119.0(6)
C64 C59 C23 120.7(6)
C59 C60 C61 120.0(6)
C59 C60 H60 120.0
C61 C60 H60 120.0
C60 C61 C62 120.0(7)
C60 C61 H61 120.0
C62 C61 H61 120.0
C61 C62 C63 119.3(6)
C61 C62 C65 117.9(7)
C63 C62 C65 122.7(6)
C64 C63 C62 120.1(6)
C64 C63 H63 119.9
C62 C63 H63 119.9
C63 C64 C59 120.2(7)
C63 C64 H64 119.9
C59 C64 H64 119.9
O9 C65 O10 124.2(7)
O9 C65 C62 121.2(7)
O10 C65 C62 114.6(7)
C71 C66 C67 117.7(6)
C71 C66 C24 119.8(6)
C67 C66 C24 122.5(6)
C68 C67 C66 121.3(7)
C68 C67 H67 119.4
C66 C67 H67 119.4
C67 C68 C69 119.7(6)
C67 C68 H68 120.2
C69 C68 H68 120.2
C70 C69 C68 118.1(6)
C70 C69 C72 122.4(7)
C68 C69 C72 119.4(6)
C69 C70 C71 122.7(7)
C69 C70 H70 118.6
C71 C70 H70 118.6
C70 C71 C66 120.5(7)
C70 C71 H71 119.8
C66 C71 H71 119.8
O12 C72 O11 123.7(6)
O12 C72 C69 121.6(7)
O11 C72 C69 114.7(7)
O13 C85 N1 123.8(7)
O13 C85 H85 118.1
N1 C85 H85 118.1
N1 C86 H86A 109.5
N1 C86 H86B 109.5
H86A C86 H86B 109.5
N1 C86 H86C 109.5
H86A C86 H86C 109.5
H86B C86 H86C 109.5
N1 C87 H87A 109.5
N1 C87 H87B 109.5
H87A C87 H87B 109.5
N1 C87 H87C 109.5
H87A C87 H87C 109.5
H87B C87 H87C 109.5
O14 C88 N2 125(6)
O14 C88 H88 117.5
N2 C88 H88 117.5
C90 N2 C88 128(5)
C90 N2 C89 128(5)
C88 N2 C89 103(5)
N2 C89 H89A 109.5
N2 C89 H89B 109.5
H89A C89 H89B 109.5
N2 C89 H89C 109.5
H89A C89 H89C 109.5
H89B C89 H89C 109.5
N2 C90 H90A 109.5
N2 C90 H90B 109.5
H90A C90 H90B 109.5
N2 C90 H90C 109.5
H90A C90 H90C 109.5
H90B C90 H90C 109.5
O14A C88A N2A 122(5)
O14A C88A H88A 119.1
N2A C88A H88A 119.1
C89A N2A C88A 132(5)
C89A N2A C90A 105(3)
C88A N2A C90A 122(4)
N2A C89A H89D 109.5
N2A C89A H89E 109.5
H89D C89A H89E 109.5
N2A C89A H89F 109.5
H89D C89A H89F 109.5
H89E C89A H89F 109.5
N2A C90A H90D 109.5
N2A C90A H90E 109.5
H90D C90A H90E 109.5
N2A C90A H90F 109.5
H90D C90A H90F 109.5
H90E C90A H90F 109.5
C106 C101 C105 120.0
C106 C101 C102 120.0
C105 C101 C102 108.0
C109 C102 C101 120.0
C109 C102 C103 120.0
C101 C102 C103 108.0
C112 C103 C102 120.0
C112 C103 C104 120.0
C102 C103 C104 108.0
C115 C104 C105 120.0
C115 C104 C103 120.0
C105 C104 C103 108.0
C118 C105 C104 120.0
C118 C105 C101 120.0
C104 C105 C101 108.0
C101 C106 C120 120.0
C101 C106 C107 120.0
C120 C106 C107 108.0
C108 C107 C121 120.0
C108 C107 C106 120.0
C121 C107 C106 108.0
C107 C108 C109 120.0
C107 C108 C124 120.0
C109 C108 C124 108.0
C102 C109 C108 120.0
C102 C109 C110 120.0
C108 C109 C110 108.0
C111 C110 C125 120.0
C111 C110 C109 120.0
C125 C110 C109 108.0
C110 C111 C128 120.0
C110 C111 C112 120.0
C128 C111 C112 108.0
C103 C112 C111 120.0
C103 C112 C113 120.0
C111 C112 C113 108.0
C114 C113 C129 120.0
C114 C113 C112 120.0
C129 C113 C112 108.0
C113 C114 C115 120.0
C113 C114 C132 120.0
C115 C114 C132 108.0
C104 C115 C114 120.0
C104 C115 C116 120.0
C114 C115 C116 108.0
C117 C116 C133 120.0
C117 C116 C115 120.0
C133 C116 C115 108.0
C116 C117 C136 120.0
C116 C117 C118 120.0
C136 C117 C118 108.0
C105 C118 C119 120.0
C105 C118 C117 120.0
C119 C118 C117 108.0
C120 C119 C118 120.0
C120 C119 C137 120.0
C118 C119 C137 108.0
C119 C120 C106 120.0
C119 C120 C140 120.0
C106 C120 C140 108.0
C122 C121 C107 120.0
C122 C121 C140 120.0
C107 C121 C140 108.0
C121 C122 C123 120.0
C121 C122 C141 120.0
C123 C122 C141 108.0
C124 C123 C122 120.0
C124 C123 C143 120.0
C122 C123 C143 108.0
C123 C124 C108 120.0
C123 C124 C125 120.0
C108 C124 C125 108.0
C126 C125 C110 120.0
C126 C125 C124 120.0
C110 C125 C124 108.0
C125 C126 C144 120.0
C125 C126 C127 120.0
C144 C126 C127 108.0
C128 C127 C146 120.0
C128 C127 C126 120.0
C146 C127 C126 108.0
C127 C128 C111 120.0
C127 C128 C129 120.0
C111 C128 C129 108.0
C130 C129 C113 120.0
C130 C129 C128 120.0
C113 C129 C128 108.0
C129 C130 C147 120.0
C129 C130 C131 120.0
C147 C130 C131 108.0
C132 C131 C149 120.0
C132 C131 C130 120.0
C149 C131 C130 108.0
C131 C132 C133 120.0
C131 C132 C114 120.0
C133 C132 C114 108.0
C134 C133 C132 120.0
C134 C133 C116 120.0
C132 C133 C116 108.0
C133 C134 C150 120.0
C133 C134 C135 120.0
C150 C134 C135 108.0
C136 C135 C152 120.0
C136 C135 C134 120.0
C152 C135 C134 108.0
C135 C136 C117 120.0
C135 C136 C137 120.0
C117 C136 C137 108.0
C138 C137 C119 120.0
C138 C137 C136 120.0
C119 C137 C136 108.0
C137 C138 C153 120.0
C137 C138 C139 120.0
C153 C138 C139 108.0
C140 C139 C155 120.0
C140 C139 C138 120.0
C155 C139 C138 108.0
C139 C140 C120 120.0
C139 C140 C121 120.0
C120 C140 C121 108.0
C155 C141 C142 120.0
C155 C141 C122 120.0
C142 C141 C122 108.0
C156 C142 C143 120.0
C156 C142 C141 120.0
C143 C142 C141 108.0
C144 C143 C142 120.0
C144 C143 C123 120.0
C142 C143 C123 108.0
C143 C144 C145 120.0
C143 C144 C126 120.0
C145 C144 C126 108.0
C157 C145 C144 120.0
C157 C145 C146 120.0
C144 C145 C146 108.0
C147 C146 C127 120.0
C147 C146 C145 120.0
C127 C146 C145 108.0
C146 C147 C130 120.0
C146 C147 C148 120.0
C130 C147 C148 108.0
C158 C148 C147 120.0
C158 C148 C149 120.0
C147 C148 C149 108.0
C150 C149 C131 120.0
C150 C149 C148 120.0
C131 C149 C148 108.0
C149 C150 C134 120.0
C149 C150 C151 120.0
C134 C150 C151 108.0
C159 C151 C152 120.0
C159 C151 C150 120.0
C152 C151 C150 108.0
C153 C152 C151 120.0
C153 C152 C135 120.0
C151 C152 C135 108.0
C152 C153 C138 120.0
C152 C153 C154 120.0
C138 C153 C154 108.0
C160 C154 C153 120.0
C160 C154 C155 120.0
C153 C154 C155 108.0
C141 C155 C139 120.0
C141 C155 C154 120.0
C139 C155 C154 108.0
C142 C156 C160 120.0
C142 C156 C157 120.0
C160 C156 C157 108.0
C145 C157 C156 120.0
C145 C157 C158 120.0
C156 C157 C158 108.0
C148 C158 C159 120.0
C148 C158 C157 120.0
C159 C158 C157 108.0
C151 C159 C160 120.0
C151 C159 C158 120.0
C160 C159 C158 108.0
C154 C160 C156 120.0
C154 C160 C159 120.0
C156 C160 C159 108.0

loop_
_geom_bond_atom_site_label_1
_geom_bond_atom_site_label_2
_geom_bond_distance
Cl1 C73 1.731(11)
Cl2 C74 1.754(9)
C73 C78 1.360(13)
C73 C74 1.415(11)
C74 C75 1.330(13)
C75 C76 1.416(15)
C75 H75 0.9500
C76 C77 1.412(15)
C76 H76 0.9500
C77 C78 1.323(14)
C77 H77 0.9500
C78 H78 0.9500
Cl3 C79 1.732(9)
Cl4 C80 1.763(10)
C79 C84 1.365(12)
C79 C80 1.389(11)
C80 C81 1.341(13)
C81 C82 1.339(14)
C81 H81 0.9500
C82 C83 1.383(15)
C82 H82 0.9500
C83 C84 1.425(13)
C83 H83 0.9500
C84 H84 0.9500
Cl5 C91 1.5694
Cl6 C92 1.7750
C91 C92 1.3900
C91 C96 1.3900
C92 C93 1.3900
C93 C94 1.3900
C93 H93 0.9500
C94 C95 1.3900
C94 H94 0.9500
C95 C96 1.3902
C95 H95 0.9500
C96 H96 0.9500
Cl7 C161 1.749(14)
Cl8 C162 1.762(13)
C161 C166 1.354(15)
C161 C162 1.424(15)
C162 C163 1.332(16)
C163 C164 1.411(17)
C163 H163 0.9500
C164 C165 1.419(18)
C164 H164 0.9500
C165 C166 1.333(17)
C165 H165 0.9500
C166 H166 0.9500
O1 C37 1.218(9)
O2 C37 1.325(9)
O2 H2A 0.8400
O3 C44 1.319(10)
O3 H3 0.8400
O4 C44 1.208(10)
O5 C51 1.315(8)
O5 H5A 0.8400
O6 C51 1.229(8)
O7 C58 1.327(9)
O7 H7 0.8400
O8 C58 1.202(9)
O9 C65 1.225(9)
O10 C65 1.314(9)
O10 H10 0.8400
O11 C72 1.302(9)
O11 H11 0.8400
O12 C72 1.229(9)
O13 C85 1.236(9)
N1 C85 1.316(9)
N1 C86 1.451(10)
N1 C87 1.461(10)
C1 C2 1.382(9)
C1 C6 1.424(8)
C1 C30 1.432(9)
C2 C3 1.408(9)
C2 H2 0.9500
C3 C4 1.408(8)
C3 C31 1.487(9)
C4 C5 1.381(9)
C4 C38 1.485(9)
C5 C6 1.397(9)
C5 H5 0.9500
C6 C7 1.414(9)
C7 C8 1.201(9)
C8 C9 1.371(9)
C9 C10 1.194(9)
C10 C11 1.446(9)
C11 C16 1.389(9)
C11 C12 1.405(8)
C12 C13 1.384(9)
C12 H12 0.9500
C13 C14 1.398(9)
C13 C45 1.495(8)
C14 C15 1.405(8)
C14 C52 1.486(9)
C15 C16 1.388(9)
C15 H15 0.9500
C16 C17 1.448(8)
C17 C18 1.188(9)
C18 C19 1.367(8)
C19 C20 1.214(8)
C20 C21 1.425(8)
C21 C22 1.390(9)
C21 C26 1.412(9)
C22 C23 1.397(8)
C22 H22 0.9500
C23 C24 1.414(9)
C23 C59 1.489(8)
C24 C25 1.395(9)
C24 C66 1.497(8)
C25 C26 1.384(8)
C25 H25 0.9500
C26 C27 1.441(9)
C27 C28 1.200(9)
C28 C29 1.367(9)
C29 C30 1.202(9)
C31 C32 1.395(9)
C31 C36 1.397(10)
C32 C33 1.403(10)
C32 H32 0.9500
C33 C34 1.387(11)
C33 H33 0.9500
C34 C35 1.391(10)
C34 C37 1.478(10)
C35 C36 1.381(10)
C35 H35 0.9500
C36 H36 0.9500
C38 C39 1.387(10)
C38 C43 1.394(10)
C39 C40 1.395(10)
C39 H39 0.9500
C40 C41 1.397(11)
C40 H40 0.9500
C41 C42 1.393(11)
C41 C44 1.489(10)
C42 C43 1.372(10)
C42 H42 0.9500
C43 H43 0.9500
C45 C46 1.377(9)
C45 C50 1.408(9)
C46 C47 1.394(9)
C46 H46 0.9500
C47 C48 1.381(9)
C47 H47 0.9500
C48 C49 1.382(9)
C48 C51 1.490(8)
C49 C50 1.377(8)
C49 H49 0.9500
C50 H50 0.9500
C52 C57 1.401(9)
C52 C53 1.409(10)
C53 C54 1.397(9)
C53 H53 0.9500
C54 C55 1.378(10)
C54 H54 0.9500
C55 C56 1.374(10)
C55 C58 1.511(10)
C56 C57 1.397(10)
C56 H56 0.9500
C57 H57 0.9500
C59 C60 1.389(9)
C59 C64 1.391(9)
C60 C61 1.392(9)
C60 H60 0.9500
C61 C62 1.398(10)
C61 H61 0.9500
C62 C63 1.409(10)
C62 C65 1.469(10)
C63 C64 1.380(9)
C63 H63 0.9500
C64 H64 0.9500
C66 C71 1.391(10)
C66 C67 1.393(9)
C67 C68 1.376(9)
C67 H67 0.9500
C68 C69 1.409(10)
C68 H68 0.9500
C69 C70 1.355(10)
C69 C72 1.486(9)
C70 C71 1.358(9)
C70 H70 0.9500
C71 H71 0.9500
C85 H85 0.9500
C86 H86A 0.9800
C86 H86B 0.9800
C86 H86C 0.9800
C87 H87A 0.9800
C87 H87B 0.9800
C87 H87C 0.9800
O14 C88 1.21(8)
C88 N2 1.48(10)
C88 H88 0.9500
N2 C90 1.31(6)
N2 C89 1.74(8)
C89 H89A 0.9800
C89 H89B 0.9800
C89 H89C 0.9800
C90 H90A 0.9800
C90 H90B 0.9800
C90 H90C 0.9800
O14A C88A 1.23(6)
C88A N2A 1.32(7)
C88A H88A 0.9500
N2A C89A 1.30(6)
N2A C90A 1.44(5)
C89A H89D 0.9800
C89A H89E 0.9800
C89A H89F 0.9800
C90A H90D 0.9800
C90A H90E 0.9800
C90A H90F 0.9800
C101 C106 1.4099
C101 C105 1.4268
C101 C102 1.4268
C102 C109 1.4097
C102 C103 1.4269
C103 C112 1.4097
C103 C104 1.4270
C104 C115 1.4099
C104 C105 1.4267
C105 C118 1.4101
C106 C120 1.4267
C106 C107 1.4270
C107 C108 1.4097
C107 C121 1.4267
C108 C109 1.4268
C108 C124 1.4268
C109 C110 1.4268
C110 C111 1.4098
C110 C125 1.4267
C111 C128 1.4267
C111 C112 1.4268
C112 C113 1.4270
C113 C114 1.4097
C113 C129 1.4268
C114 C115 1.4267
C114 C132 1.4269
C115 C116 1.4268
C116 C117 1.4098
C116 C133 1.4268
C117 C136 1.4267
C117 C118 1.4269
C118 C119 1.4267
C119 C120 1.4100
C119 C137 1.4267
C120 C140 1.4268
C121 C122 1.4098
C121 C140 1.4270
C122 C123 1.4268
C122 C141 1.4270
C123 C124 1.4098
C123 C143 1.4269
C124 C125 1.4269
C125 C126 1.4098
C126 C144 1.4268
C126 C127 1.4269
C127 C128 1.4097
C127 C146 1.4265
C128 C129 1.4271
C129 C130 1.4098
C130 C147 1.4267
C130 C131 1.4271
C131 C132 1.4099
C131 C149 1.4268
C132 C133 1.4267
C133 C134 1.4100
C134 C150 1.4267
C134 C135 1.4269
C135 C136 1.4098
C135 C152 1.4268
C136 C137 1.4268
C137 C138 1.4098
C138 C153 1.4268
C138 C139 1.4269
C139 C140 1.4097
C139 C155 1.4267
C141 C155 1.4098
C141 C142 1.4267
C142 C156 1.4101
C142 C143 1.4266
C143 C144 1.4099
C144 C145 1.4264
C145 C157 1.4101
C145 C146 1.4269
C146 C147 1.4097
C147 C148 1.4268
C148 C158 1.4100
C148 C149 1.4269
C149 C150 1.4097
C150 C151 1.4268
C151 C159 1.4099
C151 C152 1.4266
C152 C153 1.4100
C153 C154 1.4268
C154 C160 1.4098
C154 C155 1.4270
C156 C160 1.4266
C156 C157 1.4267
C157 C158 1.4269
C158 C159 1.4268
C159 C160 1.4268

loop_
_geom_hbond_atom_site_label_D
_geom_hbond_atom_site_label_H
_geom_hbond_atom_site_label_A
_geom_hbond_site_symmetry_A
_geom_hbond_distance_DA
_geom_hbond_distance_DH
_geom_hbond_distance_HA
_geom_hbond_angle_DHA
_geom_hbond_publ_flag
O2 H2A O13 . 2.580(8) 0.840 1.744 173.7 no
O3 H3 O9 1_656 2.620(9) 0.840 1.783 173.7 no
O5 H5A O12 1_645 2.669(9) 0.840 1.830 177.2 no
O7 H7 O14 . 2.60(3) 0.840 1.851 147.2 no
O7 H7 O14A . 2.72(3) 0.840 1.905 161.6 no
O10 H10 O4 1_454 2.639(8) 0.840 1.811 168.2 no
O11 H11 O6 1_465 2.574(9) 0.840 1.756 164.2 no

loop_
_geom_torsion_atom_site_label_1
_geom_torsion_atom_site_label_2
_geom_torsion_atom_site_label_3
_geom_torsion_atom_site_label_4
_geom_torsion
C78 C73 C74 C75 -2.9(13)
Cl1 C73 C74 C75 -178.6(7)
C78 C73 C74 Cl2 176.9(7)
Cl1 C73 C74 Cl2 1.1(10)
C73 C74 C75 C76 3.0(14)
Cl2 C74 C75 C76 -176.8(7)
C74 C75 C76 C77 -1.8(14)
C75 C76 C77 C78 0.6(15)
C76 C77 C78 C73 -0.5(15)
C74 C73 C78 C77 1.6(13)
Cl1 C73 C78 C77 177.4(8)
C84 C79 C80 C81 5.1(13)
Cl3 C79 C80 C81 -175.6(7)
C84 C79 C80 Cl4 -176.4(6)
Cl3 C79 C80 Cl4 2.9(10)
C79 C80 C81 C82 -4.4(14)
Cl4 C80 C81 C82 177.1(7)
C80 C81 C82 C83 0.4(15)
C81 C82 C83 C84 2.8(14)
C80 C79 C84 C83 -1.7(12)
Cl3 C79 C84 C83 179.0(6)
C82 C83 C84 C79 -2.1(12)
C96 C91 C92 C93 0.0
Cl5 C91 C92 C93 -177.9
C96 C91 C92 Cl6 178.7
Cl5 C91 C92 Cl6 0.7
C91 C92 C93 C94 0.0
Cl6 C92 C93 C94 -178.7
C92 C93 C94 C95 0.0
C93 C94 C95 C96 0.0
C92 C91 C96 C95 0.0
Cl5 C91 C96 C95 177.8
C94 C95 C96 C91 0.0
C166 C161 C162 C163 -18(7)
Cl7 C161 C162 C163 180(3)
C166 C161 C162 Cl8 167(3)
Cl7 C161 C162 Cl8 5(5)
C161 C162 C163 C164 15(7)
Cl8 C162 C163 C164 -170(3)
C162 C163 C164 C165 6(6)
C163 C164 C165 C166 -27(6)
C164 C165 C166 C161 25(6)
C162 C161 C166 C165 -2(6)
Cl7 C161 C166 C165 159(3)
C6 C1 C2 C3 1.4(11)
C30 C1 C2 C3 -177.2(6)
C1 C2 C3 C4 -0.3(11)
C1 C2 C3 C31 179.4(6)
C2 C3 C4 C5 0.0(10)
C31 C3 C4 C5 -179.7(6)
C2 C3 C4 C38 180.0(7)
C31 C3 C4 C38 0.3(11)
C3 C4 C5 C6 -0.7(11)
C38 C4 C5 C6 179.3(7)
C4 C5 C6 C7 -178.1(7)
C4 C5 C6 C1 1.7(10)
C2 C1 C6 C5 -2.0(10)
C30 C1 C6 C5 176.6(6)
C2 C1 C6 C7 177.8(6)
C30 C1 C6 C7 -3.6(10)
C16 C11 C12 C13 -0.2(10)
C10 C11 C12 C13 176.4(6)
C11 C12 C13 C14 0.1(10)
C11 C12 C13 C45 -175.7(6)
C12 C13 C14 C15 0.3(9)
C45 C13 C14 C15 175.8(6)
C12 C13 C14 C52 178.6(6)
C45 C13 C14 C52 -5.9(10)
C13 C14 C15 C16 -0.6(10)
C52 C14 C15 C16 -179.0(6)
C14 C15 C16 C11 0.5(10)
C14 C15 C16 C17 -178.9(6)
C12 C11 C16 C15 -0.1(10)
C10 C11 C16 C15 -176.7(6)
C12 C11 C16 C17 179.3(6)
C10 C11 C16 C17 2.7(10)
C26 C21 C22 C23 1.4(10)
C20 C21 C22 C23 -175.9(6)
C21 C22 C23 C24 -2.8(10)
C21 C22 C23 C59 177.5(6)
C22 C23 C24 C25 1.0(9)
C59 C23 C24 C25 -179.4(6)
C22 C23 C24 C66 -176.8(6)
C59 C23 C24 C66 2.8(10)
C23 C24 C25 C26 2.2(10)
C66 C24 C25 C26 -179.9(6)
C24 C25 C26 C21 -3.7(10)
C24 C25 C26 C27 177.0(6)
C22 C21 C26 C25 1.9(10)
C20 C21 C26 C25 179.2(6)
C22 C21 C26 C27 -178.9(6)
C20 C21 C26 C27 -1.6(10)
C4 C3 C31 C32 -131.1(7)
C2 C3 C31 C32 49.2(9)
C4 C3 C31 C36 51.4(10)
C2 C3 C31 C36 -128.3(7)
C36 C31 C32 C33 -1.6(10)
C3 C31 C32 C33 -179.2(6)
C31 C32 C33 C34 0.3(10)
C32 C33 C34 C35 0.2(10)
C32 C33 C34 C37 -176.2(6)
C33 C34 C35 C36 0.7(11)
C37 C34 C35 C36 177.0(7)
C34 C35 C36 C31 -2.1(11)
C32 C31 C36 C35 2.6(10)
C3 C31 C36 C35 -179.9(6)
C33 C34 C37 O1 -11.2(11)
C35 C34 C37 O1 172.5(7)
C33 C34 C37 O2 171.1(6)
C35 C34 C37 O2 -5.2(10)
C5 C4 C38 C39 -115.6(8)
C3 C4 C38 C39 64.4(10)
C5 C4 C38 C43 60.3(9)
C3 C4 C38 C43 -119.7(8)
C43 C38 C39 C40 -2.9(11)
C4 C38 C39 C40 173.0(7)
C38 C39 C40 C41 4.1(12)
C39 C40 C41 C42 -1.7(12)
C39 C40 C41 C44 178.7(7)
C40 C41 C42 C43 -1.7(12)
C44 C41 C42 C43 177.8(7)
C41 C42 C43 C38 3.0(12)
C39 C38 C43 C42 -0.6(11)
C4 C38 C43 C42 -176.6(7)
C42 C41 C44 O4 18.9(13)
C40 C41 C44 O4 -161.5(9)
C42 C41 C44 O3 -159.8(8)
C40 C41 C44 O3 19.7(11)
C12 C13 C45 C46 -44.3(9)
C14 C13 C45 C46 140.1(7)
C12 C13 C45 C50 133.7(6)
C14 C13 C45 C50 -41.9(9)
C50 C45 C46 C47 0.3(10)
C13 C45 C46 C47 178.4(6)
C45 C46 C47 C48 1.4(10)
C46 C47 C48 C49 -2.1(10)
C46 C47 C48 C51 178.1(6)
C47 C48 C49 C50 1.2(10)
C51 C48 C49 C50 -179.0(6)
C48 C49 C50 C45 0.5(10)
C46 C45 C50 C49 -1.3(10)
C13 C45 C50 C49 -179.4(6)
C47 C48 C51 O6 -178.0(6)
C49 C48 C51 O6 2.3(10)
C47 C48 C51 O5 2.3(9)
C49 C48 C51 O5 -177.4(6)
C13 C14 C52 C57 130.6(7)
C15 C14 C52 C57 -51.1(8)
C13 C14 C52 C53 -53.1(9)
C15 C14 C52 C53 125.2(7)
C57 C52 C53 C54 5.3(10)
C14 C52 C53 C54 -171.0(6)
C52 C53 C54 C55 -2.4(10)
C53 C54 C55 C56 -1.6(10)
C53 C54 C55 C58 175.9(6)
C54 C55 C56 C57 2.7(10)
C58 C55 C56 C57 -175.0(6)
C55 C56 C57 C52 0.3(10)
C53 C52 C57 C56 -4.3(10)
C14 C52 C57 C56 172.1(6)
C56 C55 C58 O8 -4.0(10)
C54 C55 C58 O8 178.5(7)
C56 C55 C58 O7 176.0(6)
C54 C55 C58 O7 -1.6(9)
C22 C23 C59 C60 57.2(8)
C24 C23 C59 C60 -122.4(7)
C22 C23 C59 C64 -120.1(7)
C24 C23 C59 C64 60.3(9)
C64 C59 C60 C61 1.0(9)
C23 C59 C60 C61 -176.3(6)
C59 C60 C61 C62 1.1(10)
C60 C61 C62 C63 -1.1(10)
C60 C61 C62 C65 179.3(6)
C61 C62 C63 C64 -1.0(10)
C65 C62 C63 C64 178.5(7)
C62 C63 C64 C59 3.2(10)
C60 C59 C64 C63 -3.2(9)
C23 C59 C64 C63 174.1(6)
C61 C62 C65 O9 7.3(11)
C63 C62 C65 O9 -172.2(7)
C61 C62 C65 O10 -173.7(7)
C63 C62 C65 O10 6.7(11)
C25 C24 C66 C71 39.5(9)
C23 C24 C66 C71 -142.7(7)
C25 C24 C66 C67 -139.9(7)
C23 C24 C66 C67 37.9(10)
C71 C66 C67 C68 0.2(10)
C24 C66 C67 C68 179.6(6)
C66 C67 C68 C69 0.4(10)
C67 C68 C69 C70 -0.6(11)
C67 C68 C69 C72 177.0(7)
C68 C69 C70 C71 0.3(12)
C72 C69 C70 C71 -177.3(7)
C69 C70 C71 C66 0.3(13)
C67 C66 C71 C70 -0.5(11)
C24 C66 C71 C70 -179.9(7)
C70 C69 C72 O12 -0.3(11)
C68 C69 C72 O12 -177.8(7)
C70 C69 C72 O11 179.7(7)
C68 C69 C72 O11 2.2(10)
C86 N1 C85 O13 0.8(12)
C87 N1 C85 O13 -176.3(7)
O14 C88 N2 C90 -7(11)
O14 C88 N2 C89 166(6)
O14A C88A N2A C89A -168(4)
O14A C88A N2A C90A 12(7)
C106 C101 C102 C109 0.0
C105 C101 C102 C109 142.6
C106 C101 C102 C103 -142.6
C105 C101 C102 C103 0.0
C109 C102 C103 C112 0.0
C101 C102 C103 C112 142.6
C109 C102 C103 C104 -142.6
C101 C102 C103 C104 0.0
C112 C103 C104 C115 0.0
C102 C103 C104 C115 142.6
C112 C103 C104 C105 -142.6
C102 C103 C104 C105 0.0
C115 C104 C105 C118 0.0
C103 C104 C105 C118 142.6
C115 C104 C105 C101 -142.6
C103 C104 C105 C101 0.0
C106 C101 C105 C118 0.0
C102 C101 C105 C118 -142.6
C106 C101 C105 C104 142.6
C102 C101 C105 C104 0.0
C105 C101 C106 C120 0.0
C102 C101 C106 C120 138.2
C105 C101 C106 C107 -138.2
C102 C101 C106 C107 0.0
C101 C106 C107 C108 0.0
C120 C106 C107 C108 -142.6
C101 C106 C107 C121 142.6
C120 C106 C107 C121 0.0
C121 C107 C108 C109 -138.2
C106 C107 C108 C109 0.0
C121 C107 C108 C124 0.0
C106 C107 C108 C124 138.2
C101 C102 C109 C108 0.0
C103 C102 C109 C108 138.2
C101 C102 C109 C110 -138.2
C103 C102 C109 C110 0.0
C107 C108 C109 C102 0.0
C124 C108 C109 C102 -142.6
C107 C108 C109 C110 142.6
C124 C108 C109 C110 0.0
C102 C109 C110 C111 0.0
C108 C109 C110 C111 -142.6
C102 C109 C110 C125 142.6
C108 C109 C110 C125 0.0
C125 C110 C111 C128 0.0
C109 C110 C111 C128 138.2
C125 C110 C111 C112 -138.2
C109 C110 C111 C112 0.0
C102 C103 C112 C111 0.0
C104 C103 C112 C111 138.2
C102 C103 C112 C113 -138.2
C104 C103 C112 C113 0.0
C110 C111 C112 C103 0.0
C128 C111 C112 C103 -142.6
C110 C111 C112 C113 142.6
C128 C111 C112 C113 0.0
C103 C112 C113 C114 0.0
C111 C112 C113 C114 -142.6
C103 C112 C113 C129 142.6
C111 C112 C113 C129 0.0
C129 C113 C114 C115 -138.2
C112 C113 C114 C115 0.0
C129 C113 C114 C132 0.0
C112 C113 C114 C132 138.2
C105 C104 C115 C114 138.2
C103 C104 C115 C114 0.0
C105 C104 C115 C116 0.0
C103 C104 C115 C116 -138.2
C113 C114 C115 C104 0.0
C132 C114 C115 C104 -142.6
C113 C114 C115 C116 142.6
C132 C114 C115 C116 0.0
C104 C115 C116 C117 0.0
C114 C115 C116 C117 -142.6
C104 C115 C116 C133 142.6
C114 C115 C116 C133 0.0
C133 C116 C117 C136 0.0
C115 C116 C117 C136 138.2
C133 C116 C117 C118 -138.2
C115 C116 C117 C118 0.0
C104 C105 C118 C119 -138.2
C101 C105 C118 C119 0.0
C104 C105 C118 C117 0.0
C101 C105 C118 C117 138.2
C116 C117 C118 C105 0.0
C136 C117 C118 C105 -142.6
C116 C117 C118 C119 142.6
C136 C117 C118 C119 0.0
C105 C118 C119 C120 0.0
C117 C118 C119 C120 -142.6
C105 C118 C119 C137 142.6
C117 C118 C119 C137 0.0
C118 C119 C120 C106 0.0
C137 C119 C120 C106 -138.2
C118 C119 C120 C140 138.2
C137 C119 C120 C140 0.0
C101 C106 C120 C119 0.0
C107 C106 C120 C119 142.6
C101 C106 C120 C140 -142.6
C107 C106 C120 C140 0.0
C108 C107 C121 C122 0.0
C106 C107 C121 C122 -142.6
C108 C107 C121 C140 142.6
C106 C107 C121 C140 0.0
C107 C121 C122 C123 0.0
C140 C121 C122 C123 -138.2
C107 C121 C122 C141 138.2
C140 C121 C122 C141 0.0
C121 C122 C123 C124 0.0
C141 C122 C123 C124 -142.6
C121 C122 C123 C143 142.6
C141 C122 C123 C143 0.0
C122 C123 C124 C108 0.0
C143 C123 C124 C108 -138.2
C122 C123 C124 C125 138.2
C143 C123 C124 C125 0.0
C107 C108 C124 C123 0.0
C109 C108 C124 C123 142.6
C107 C108 C124 C125 -142.6
C109 C108 C124 C125 0.0
C111 C110 C125 C126 0.0
C109 C110 C125 C126 -142.6
C111 C110 C125 C124 142.6
C109 C110 C125 C124 0.0
C123 C124 C125 C126 0.0
C108 C124 C125 C126 142.6
C123 C124 C125 C110 -142.6
C108 C124 C125 C110 0.0
C110 C125 C126 C144 138.2
C124 C125 C126 C144 0.0
C110 C125 C126 C127 0.0
C124 C125 C126 C127 -138.2
C125 C126 C127 C128 0.0
C144 C126 C127 C128 -142.6
C125 C126 C127 C146 142.6
C144 C126 C127 C146 0.0
C146 C127 C128 C111 -138.2
C126 C127 C128 C111 0.0
C146 C127 C128 C129 0.0
C126 C127 C128 C129 138.2
C110 C111 C128 C127 0.0
C112 C111 C128 C127 142.6
C110 C111 C128 C129 -142.6
C112 C111 C128 C129 0.0
C114 C113 C129 C130 0.0
C112 C113 C129 C130 -142.6
C114 C113 C129 C128 142.6
C112 C113 C129 C128 0.0
C127 C128 C129 C130 0.0
C111 C128 C129 C130 142.6
C127 C128 C129 C113 -142.6
C111 C128 C129 C113 0.0
C113 C129 C130 C147 138.2
C128 C129 C130 C147 0.0
C113 C129 C130 C131 0.0
C128 C129 C130 C131 -138.2
C129 C130 C131 C132 0.0
C147 C130 C131 C132 -142.6
C129 C130 C131 C149 142.6
C147 C130 C131 C149 0.0
C149 C131 C132 C133 0.0
C130 C131 C132 C133 138.2
C149 C131 C132 C114 -138.2
C130 C131 C132 C114 0.0
C113 C114 C132 C131 0.0
C115 C114 C132 C131 142.6
C113 C114 C132 C133 -142.6
C115 C114 C132 C133 0.0
C131 C132 C133 C134 0.0
C114 C132 C133 C134 142.6
C131 C132 C133 C116 -142.6
C114 C132 C133 C116 0.0
C117 C116 C133 C134 0.0
C115 C116 C133 C134 -142.6
C117 C116 C133 C132 142.6
C115 C116 C133 C132 0.0
C132 C133 C134 C150 0.0
C116 C133 C134 C150 138.2
C132 C133 C134 C135 -138.2
C116 C133 C134 C135 0.0
C133 C134 C135 C136 0.0
C150 C134 C135 C136 -142.6
C133 C134 C135 C152 142.6
C150 C134 C135 C152 0.0
C152 C135 C136 C117 -138.2
C134 C135 C136 C117 0.0
C152 C135 C136 C137 0.0
C134 C135 C136 C137 138.2
C116 C117 C136 C135 0.0
C118 C117 C136 C135 142.6
C116 C117 C136 C137 -142.6
C118 C117 C136 C137 0.0
C120 C119 C137 C138 0.0
C118 C119 C137 C138 -142.6
C120 C119 C137 C136 142.6
C118 C119 C137 C136 0.0
C135 C136 C137 C138 0.0
C117 C136 C137 C138 142.6
C135 C136 C137 C119 -142.6
C117 C136 C137 C119 0.0
C119 C137 C138 C153 138.2
C136 C137 C138 C153 0.0
C119 C137 C138 C139 0.0
C136 C137 C138 C139 -138.2
C137 C138 C139 C140 0.0
C153 C138 C139 C140 -142.6
C137 C138 C139 C155 142.6
C153 C138 C139 C155 0.0
C155 C139 C140 C120 -138.2
C138 C139 C140 C120 0.0
C155 C139 C140 C121 0.0
C138 C139 C140 C121 138.2
C119 C120 C140 C139 0.0
C106 C120 C140 C139 142.6
C119 C120 C140 C121 -142.6
C106 C120 C140 C121 0.0
C122 C121 C140 C139 0.0
C107 C121 C140 C139 -142.6
C122 C121 C140 C120 142.6
C107 C121 C140 C120 0.0
C121 C122 C141 C155 0.0
C123 C122 C141 C155 142.6
C121 C122 C141 C142 -142.6
C123 C122 C141 C142 0.0
C155 C141 C142 C156 0.0
C122 C141 C142 C156 142.6
C155 C141 C142 C143 -142.6
C122 C141 C142 C143 0.0
C156 C142 C143 C144 0.0
C141 C142 C143 C144 142.6
C156 C142 C143 C123 -142.6
C141 C142 C143 C123 0.0
C124 C123 C143 C144 0.0
C122 C123 C143 C144 -142.6
C124 C123 C143 C142 142.6
C122 C123 C143 C142 0.0
C142 C143 C144 C145 0.0
C123 C143 C144 C145 138.2
C142 C143 C144 C126 -138.2
C123 C143 C144 C126 0.0
C125 C126 C144 C143 0.0
C127 C126 C144 C143 142.6
C125 C126 C144 C145 -142.6
C127 C126 C144 C145 0.0
C143 C144 C145 C157 0.0
C126 C144 C145 C157 142.6
C143 C144 C145 C146 -142.6
C126 C144 C145 C146 0.0
C128 C127 C146 C147 0.0
C126 C127 C146 C147 -142.6
C128 C127 C146 C145 142.6
C126 C127 C146 C145 0.0
C157 C145 C146 C147 0.0
C144 C145 C146 C147 142.6
C157 C145 C146 C127 -142.6
C144 C145 C146 C127 0.0
C127 C146 C147 C130 0.0
C145 C146 C147 C130 -138.2
C127 C146 C147 C148 138.2
C145 C146 C147 C148 0.0
C129 C130 C147 C146 0.0
C131 C130 C147 C146 142.6
C129 C130 C147 C148 -142.6
C131 C130 C147 C148 0.0
C146 C147 C148 C158 0.0
C130 C147 C148 C158 142.6
C146 C147 C148 C149 -142.6
C130 C147 C148 C149 0.0
C132 C131 C149 C150 0.0
C130 C131 C149 C150 -142.6
C132 C131 C149 C148 142.6
C130 C131 C149 C148 0.0
C158 C148 C149 C150 0.0
C147 C148 C149 C150 142.6
C158 C148 C149 C131 -142.6
C147 C148 C149 C131 0.0
C131 C149 C150 C134 0.0
C148 C149 C150 C134 -138.2
C131 C149 C150 C151 138.2
C148 C149 C150 C151 0.0
C133 C134 C150 C149 0.0
C135 C134 C150 C149 142.6
C133 C134 C150 C151 -142.6
C135 C134 C150 C151 0.0
C149 C150 C151 C159 0.0
C134 C150 C151 C159 142.6
C149 C150 C151 C152 -142.6
C134 C150 C151 C152 0.0
C159 C151 C152 C153 0.0
C150 C151 C152 C153 142.6
C159 C151 C152 C135 -142.6
C150 C151 C152 C135 0.0
C136 C135 C152 C153 0.0
C134 C135 C152 C153 -142.6
C136 C135 C152 C151 142.6
C134 C135 C152 C151 0.0
C151 C152 C153 C138 -138.2
C135 C152 C153 C138 0.0
C151 C152 C153 C154 0.0
C135 C152 C153 C154 138.2
C137 C138 C153 C152 0.0
C139 C138 C153 C152 142.6
C137 C138 C153 C154 -142.6
C139 C138 C153 C154 0.0
C152 C153 C154 C160 0.0
C138 C153 C154 C160 142.6
C152 C153 C154 C155 -142.6
C138 C153 C154 C155 0.0
C142 C141 C155 C139 138.2
C122 C141 C155 C139 0.0
C142 C141 C155 C154 0.0
C122 C141 C155 C154 -138.2
C140 C139 C155 C141 0.0
C138 C139 C155 C141 -142.6
C140 C139 C155 C154 142.6
C138 C139 C155 C154 0.0
C160 C154 C155 C141 0.0
C153 C154 C155 C141 142.6
C160 C154 C155 C139 -142.6
C153 C154 C155 C139 0.0
C143 C142 C156 C160 138.2
C141 C142 C156 C160 0.0
C143 C142 C156 C157 0.0
C141 C142 C156 C157 -138.2
C144 C145 C157 C156 0.0
C146 C145 C157 C156 138.2
C144 C145 C157 C158 -138.2
C146 C145 C157 C158 0.0
C142 C156 C157 C145 0.0
C160 C156 C157 C145 -142.6
C142 C156 C157 C158 142.6
C160 C156 C157 C158 0.0
C147 C148 C158 C159 -138.2
C149 C148 C158 C159 0.0
C147 C148 C158 C157 0.0
C149 C148 C158 C157 138.2
C145 C157 C158 C148 0.0
C156 C157 C158 C148 -142.6
C145 C157 C158 C159 142.6
C156 C157 C158 C159 0.0
C152 C151 C159 C160 0.0
C150 C151 C159 C160 -138.2
C152 C151 C159 C158 138.2
C150 C151 C159 C158 0.0
C148 C158 C159 C151 0.0
C157 C158 C159 C151 -142.6
C148 C158 C159 C160 142.6
C157 C158 C159 C160 0.0
C153 C154 C160 C156 -138.2
C155 C154 C160 C156 0.0
C153 C154 C160 C159 0.0
C155 C154 C160 C159 138.2
C142 C156 C160 C154 0.0
C157 C156 C160 C154 142.6
C142 C156 C160 C159 -142.6
C157 C156 C160 C159 0.0
C151 C159 C160 C154 0.0
C158 C159 C160 C154 -142.6
C151 C159 C160 C156 142.6
C158 C159 C160 C156 0.0
